data_7049609
loop_
_publ_author_name
'Bej, Somnath'
'Nandi, Mandira'
'Ghosh, Tamal Kanti'
'Ghosh, Pradyut'

_publ_section_title
;
 Cu(ii) templated formation of [n]pseudorotaxanes (n = 2, 3, 4) using a
 tris-amino ether macrocyclic wheel and multidentate axles.
;
_journal_issue 20
_journal_name_full 'Dalton transactions (Cambridge, England : 2003)'
_journal_page_first 6853
_journal_page_last 6862
_journal_paper_doi 10.1039/c9dt01067j
_journal_volume 48
_journal_year 2019
_chemical_absolute_configuration unk
_chemical_formula_moiety 'C49 H49 Cu N5 O4, 2(C F3 O3 S), C2 H3 N, 1[C2H3N]'
_chemical_formula_sum 'C55 H55 Cu F6 N7 O10 S2'
_chemical_formula_weight 1215.72
_space_group_crystal_system monoclinic
_space_group_IT_number 4
_space_group_name_Hall 'P 2yb'
_space_group_name_H-M_alt 'P 1 21 1'
_symmetry_space_group_name_Hall 'P 2yb'
_symmetry_space_group_name_H-M 'P 1 21 1'
_atom_sites_solution_hydrogens geom
_audit_creation_date 2019-04-02
_audit_creation_method
;
Olex2 1.3-dev
(compiled 2019.03.18 svn.r3573 for OlexSys, GUI svn.r5585)
;
_audit_update_record
;
2019-04-03 deposited with the CCDC.    2019-04-08 downloaded from the CCDC.
;
_cell_angle_alpha 90
_cell_angle_beta 98.701(9)
_cell_angle_gamma 90
_cell_formula_units_Z 4
_cell_length_a 14.630(4)
_cell_length_b 15.523(4)
_cell_length_c 24.015(7)
_cell_measurement_reflns_used 9252
_cell_measurement_temperature 127(2)
_cell_measurement_theta_max 24.98
_cell_measurement_theta_min 2.19
_cell_volume 5391(3)
_computing_cell_refinement 'Bruker SAINT'
_computing_data_collection 'Bruker APEX2'
_computing_data_reduction 'Bruker SAINT'
_computing_molecular_graphics 'Olex2 (Dolomanov et al., 2009)'
_computing_publication_material 'Olex2 (Dolomanov et al., 2009)'
_computing_structure_refinement 'ShelXL (Sheldrick, 2015)'
_computing_structure_solution 'SHELXT 2014/5 (Sheldrick, 2014)'
_diffrn_ambient_temperature 127.56
_diffrn_measured_fraction_theta_full 0.996
_diffrn_measured_fraction_theta_max 0.996
_diffrn_measurement_device_type 'Bruker APEX-II CCD'
_diffrn_measurement_method '\f and \w scans'
_diffrn_radiation_type MoK\a
_diffrn_radiation_wavelength 0.71073
_diffrn_reflns_av_R_equivalents 0.0917
_diffrn_reflns_av_unetI/netI 0.1190
_diffrn_reflns_Laue_measured_fraction_full 0.996
_diffrn_reflns_Laue_measured_fraction_max 0.996
_diffrn_reflns_limit_h_max 17
_diffrn_reflns_limit_h_min -17
_diffrn_reflns_limit_k_max 18
_diffrn_reflns_limit_k_min -18
_diffrn_reflns_limit_l_max 28
_diffrn_reflns_limit_l_min -27
_diffrn_reflns_number 45000
_diffrn_reflns_point_group_measured_fraction_full 0.977
_diffrn_reflns_point_group_measured_fraction_max 0.977
_diffrn_reflns_theta_full 25.026
_diffrn_reflns_theta_max 25.026
_diffrn_reflns_theta_min 2.192
_exptl_absorpt_coefficient_mu 0.570
_exptl_absorpt_correction_T_max .989
_exptl_absorpt_correction_T_min .980
_exptl_absorpt_correction_type multi-scan
_exptl_absorpt_process_details SADABS
_exptl_crystal_colour GREEN
_exptl_crystal_density_diffrn 1.498
_exptl_crystal_description BLOCK
_exptl_crystal_F_000 2516
_exptl_crystal_size_max 0.06
_exptl_crystal_size_mid 0.03
_exptl_crystal_size_min 0.02
_refine_diff_density_max 0.661
_refine_diff_density_min -0.462
_refine_diff_density_rms 0.092
_refine_ls_abs_structure_details
;
 Refined as an inversion twin.
;
_refine_ls_abs_structure_Flack 0.474(17)
_refine_ls_extinction_method none
_refine_ls_goodness_of_fit_ref 1.020
_refine_ls_hydrogen_treatment constr
_refine_ls_matrix_type full
_refine_ls_number_parameters 1488
_refine_ls_number_reflns 18637
_refine_ls_number_restraints 285
_refine_ls_restrained_S_all 1.065
_refine_ls_R_factor_all 0.0851
_refine_ls_R_factor_gt 0.0688
_refine_ls_shift/su_max 0.001
_refine_ls_shift/su_mean 0.000
_refine_ls_structure_factor_coef Fsqd
_refine_ls_weighting_details 'w=1/[\s^2^(Fo^2^)+(0.1059P)^2^] where P=(Fo^2^+2Fc^2^)/3'
_refine_ls_weighting_scheme calc
_refine_ls_wR_factor_gt 0.1748
_refine_ls_wR_factor_ref 0.1909
_reflns_Friedel_coverage 0.884
_reflns_Friedel_fraction_full 0.956
_reflns_Friedel_fraction_max 0.956
_reflns_number_gt 14949
_reflns_number_total 18637
_reflns_threshold_expression 'I > 2\s(I)'
_cod_data_source_file c9dt01067j2.cif
_cod_data_source_block '[2]pseudorotaxane'
_cod_depositor_comments
;
The following automatic conversions were performed:

'_exptl_absorpt_correction_type' value 'MULTI-SCAN' changed to
'multi-scan' according to
/home/data/users/saulius/crontab/automatic-downloads/rss-feeds/RSC/lib/dictionaries/cif_core.dic
dictionary named 'cif_core.dic' version 2.4.2 from 2011-04-26.

Automatic conversion script
Id: cif_fix_values 4973 2017-02-22 13:04:09Z antanas 

 Adding full bibliography for 7049609.cif.
;
_cod_original_cell_volume 5391(2)
_cod_database_code 7049609
_shelx_shelxl_version_number 2018/3
_shelx_space_group_comment
;
The symmetry employed for this shelxl refinement is uniquely defined
by the following loop, which should always be used as a source of
symmetry information in preference to the above space-group names.
They are only intended as comments.
;
_olex2_refinement_description
;
1. Twinned data refinement
 Scales: 0.526(17)
 0.474(17)
2. Fixed Uiso
 At 1.2 times of:
  All C(H) groups, All C(H,H) groups, All N(H) groups
 At 1.5 times of:
  All C(H,H,H) groups
3. Restrained distances
 C1A-F4 \\sim C1A-F5 \\sim C1A-F6
 with sigma of 0.02
 F4-F5 \\sim F5-F6 \\sim F6-F4
 with sigma of 0.04
 S6-F4 \\sim S6-F5 \\sim S6-F6
 with sigma of 0.04
 S6-O18 \\sim S6-O19 \\sim S6-O1A
 with sigma of 0.02
 O18-O19 \\sim O19-O1A \\sim O18-O1A
 with sigma of 0.04
 C1A-O18 \\sim C1A-O19 \\sim C1A-O1A
 with sigma of 0.04
 C1A-F4 \\sim C1B-F4A
 with sigma of 0.02
 C1A-F5 \\sim C1B-F5A
 with sigma of 0.02
 C1A-F6 \\sim C1B-F6A
 with sigma of 0.02
 S6-O19 \\sim S6A-O19A
 with sigma of 0.02
 C1A-S6 \\sim C1B-S6A
 with sigma of 0.04
 C1A-O18 \\sim C1B-O18A
 with sigma of 0.04
 C1A-O19 \\sim C1B-O19A
 with sigma of 0.04
 C1A-O1A \\sim C1B-O1B
 with sigma of 0.04
 F4-F5 \\sim F4A-F5A
 with sigma of 0.04
 F4-F6 \\sim F4A-F6A
 with sigma of 0.04
 F4-S6 \\sim F4A-S6A
 with sigma of 0.04
 F5-F6 \\sim F5A-F6A
 with sigma of 0.04
 F5-S6 \\sim F5A-S6A
 with sigma of 0.04
 F6-S6 \\sim F6A-S6A
 with sigma of 0.04
 S6-O18 \\sim S6A-O18A
 with sigma of 0.04
 S6-O1A \\sim S6A-O1B
 with sigma of 0.04
 O18-O19 \\sim O18A-O19A
 with sigma of 0.04
 O18-O1A \\sim O18A-O1B
 with sigma of 0.04
 O19-O1A \\sim O19A-O1B
 with sigma of 0.04
4. Uiso/Uaniso restraints and constraints
C1A \\sim F4 \\sim F5 \\sim F6 \\sim S6 \\sim O18 \\sim O19 \\sim O1A: within
2A with sigma of 0.04 and sigma for terminal atoms of 0.08
5. Rigid body (RIGU) restrains
 C1A, F4, F5, F6, S6, O18, O19, O1A
 with sigma for 1-2 distances of 0.004 and sigma for 1-3 distances of 0.004
 S6, C1A, F4, F5, F6, O18, O19, O1A
 with sigma for 1-2 distances of 0.001 and sigma for 1-3 distances of 0.001
 S6A, C1B, O18A, O19A, O1B, F4A, F5A, F6A
 with sigma for 1-2 distances of 0.001 and sigma for 1-3 distances of 0.001
 C99, S1, O9, O11, O10, F2, F3, F1
 with sigma for 1-2 distances of 0.001 and sigma for 1-3 distances of 0.001
6. Others
 Sof(S6A)=Sof(C1B)=Sof(F4A)=Sof(F5A)=Sof(F6A)=Sof(O18A)=Sof(O19A)=Sof(O1B)=1-
 FVAR(1)
 Sof(C1A)=Sof(F4)=Sof(F5)=Sof(F6)=Sof(S6)=Sof(O18)=Sof(O19)=Sof(O1A)=FVAR(1)
 Fixed Sof: S1(0.8) C99(0.8) S4(0.2) C100(0.2)
 Fixed X: Cu1(0.72462)
 Fixed Y: Cu1(0.439679)
 Fixed Z: Cu1(0.61861)
7.a Ternary CH refined with riding coordinates:
 N1(H1), N8(H8), N2(H2), N6(H6), N7(H7), N3(H3)
7.b Secondary CH2 refined with riding coordinates:
 C35(H35A,H35B), C7(H7A,H7B), C85(H85A,H85B), C70(H70A,H70B), C72(H72A,H72B),
 C19(H19A,H19B), C69(H69A,H69B), C68(H68A,H68B), C71(H71A,H71B), C8(H8A,H8B),
 C20(H20A,H20B), C36(H36A,H36B), C22(H22A,H22B), C56(H56A,H56B), C57(H57A,H57B),
  C73(H73A,H73B), C84(H84A,H84B), C21(H21A,H21B), C24(H24A,H24B), C23(H23A,H23B)
7.c Aromatic/amide H refined with riding coordinates:
 C91(H91), C38(H38), C90(H90), C27(H27), C75(H75), C11(H11), C43(H43),
 C45(H45), C2(H2A), C79(H79), C26(H26), C86(H86), C96(H96), C37(H37), C87(H87),
 C76(H76), C95(H95), C59(H59), C47(H47), C82(H82), C3(H3A), C51(H51), C46(H46),
 C88(H88), C15(H15), C42(H42), C10(H10), C81(H81), C80(H80), C66(H66), C54(H54),
  C5(H5), C31(H31), C63(H63), C17(H17), C4(H4), C34(H34), C60(H60), C65(H65),
 C52(H52), C53(H53), C14(H14), C33(H33), C64(H64), C16(H16), C32(H32)
7.d Idealised Me refined as rotating group:
 C94(H94A,H94B,H94C), C40(H40A,H40B,H40C), C103(H10A,H10B,H10C), C105(H10D,
 H10E,H10F)
;
_smtbx_masks_special_details
;
A solvent mask was calculated and 86 electrons were 
found in a volume of 348\%A^3 in 1 void. 
This is consistent with the presence of 
1[C2H3N] per formula unit 
which account for 88 electrons.
;
_smtbx_masks_void_probe_radius 1.2
_smtbx_masks_void_truncation_radius 1.2
_olex2_submission_special_instructions 'No special instructions were received'

loop_
_space_group_symop_operation_xyz
'x, y, z'
'-x, y+1/2, -z'

loop_
_atom_site_label
_atom_site_type_symbol
_atom_site_fract_x
_atom_site_fract_y
_atom_site_fract_z
_atom_site_U_iso_or_equiv
_atom_site_adp_type
_atom_site_occupancy
_atom_site_site_symmetry_order
_atom_site_calc_flag
_atom_site_refinement_flags_posn
_atom_site_refinement_flags_adp
_atom_site_refinement_flags_occupancy
_atom_site_disorder_assembly
_atom_site_disorder_group
Cu1 Cu 0.724620 0.439679 0.618610 0.0265(2) Uani 1 1 d . . . . .
Cu2 Cu 0.76541(6) -0.16266(7) 0.88505(4) 0.0290(2) Uani 1 1 d . . . . .
S2 S 0.65591(16) 0.55914(15) 0.81342(9) 0.0399(5) Uani 1 1 d . . . . .
S3 S 0.52549(14) 0.31191(14) 0.48623(10) 0.0379(5) Uani 1 1 d . . . . .
S1 S 1.0392(2) 0.4691(2) 0.98326(15) 0.0502(8) Uani 0.8 1 d . U P A 1
O1 O 1.1847(4) 0.1246(4) 0.6822(2) 0.0339(13) Uani 1 1 d . . . . .
O2 O 0.9919(3) 0.0869(3) 0.6883(2) 0.0300(12) Uani 1 1 d . . . . .
O5 O 0.2435(4) 0.0410(4) 0.8779(2) 0.0346(13) Uani 1 1 d . . . . .
N10 N 0.8145(4) 0.3568(4) 0.5953(3) 0.0247(14) Uani 1 1 d . . . . .
O7 O 0.5097(3) 0.1890(4) 0.8094(2) 0.0310(12) Uani 1 1 d . . . . .
F11 F 0.5913(4) 0.4025(3) 0.8173(2) 0.0547(14) Uani 1 1 d . . . . .
O6 O 0.3152(3) 0.1616(4) 0.8229(2) 0.0332(13) Uani 1 1 d . . . . .
F12 F 0.6952(4) 0.4358(4) 0.8878(2) 0.0580(14) Uani 1 1 d . . . . .
O12 O 0.7477(4) 0.5948(4) 0.8280(3) 0.0483(16) Uani 1 1 d . . . . .
N9 N 0.8356(4) 0.4589(4) 0.6855(3) 0.0294(15) Uani 1 1 d . . . . .
O8 O 0.3442(4) -0.0882(4) 0.9527(3) 0.0401(14) Uani 1 1 d . . . . .
O13 O 0.5904(4) 0.5890(4) 0.8478(3) 0.0507(16) Uani 1 1 d . . . . .
N1 N 0.7587(4) -0.2458(4) 0.9549(3) 0.0323(15) Uani 1 1 d . . . . .
H1 H 0.781106 -0.210591 0.989128 0.039 Uiso 1 1 calc R . . . .
O3 O 1.2484(4) 0.2511(4) 0.6279(3) 0.0396(14) Uani 1 1 d . . . . .
N8 N 0.6341(4) 0.3414(4) 0.6442(3) 0.0275(14) Uani 1 1 d . . . . .
H8 H 0.608887 0.311273 0.608330 0.033 Uiso 1 1 calc R . . . .
F10 F 0.7343(4) 0.4089(4) 0.8064(3) 0.0645(16) Uani 1 1 d . . . . .
O15 O 0.5942(4) 0.3779(4) 0.4909(3) 0.0516(17) Uani 1 1 d . . . . .
F7 F 0.3487(4) 0.3123(5) 0.4496(3) 0.0741(19) Uani 1 1 d . . . . .
O14 O 0.6234(4) 0.5567(4) 0.7537(2) 0.0454(15) Uani 1 1 d . . . . .
O4 O 1.1515(4) 0.3935(4) 0.5633(2) 0.0403(14) Uani 1 1 d . . . . .
F2 F 0.9354(4) 0.3780(5) 0.9068(3) 0.085(2) Uani 1 1 d . U . A 1
N2 N 0.8568(4) -0.2496(4) 0.8667(3) 0.0352(16) Uani 1 1 d . . . . .
H2 H 0.822486 -0.297277 0.844633 0.042 Uiso 1 1 calc R . . . .
N6 N 0.7328(5) 0.5224(4) 0.5486(3) 0.0328(15) Uani 1 1 d . . . . .
H6 H 0.729237 0.484790 0.514496 0.039 Uiso 1 1 calc R . . . .
C98 C 0.9056(5) 0.4069(5) 0.6794(3) 0.0251(16) Uani 1 1 d . . . . .
N7 N 0.6267(4) 0.5201(4) 0.6362(3) 0.0319(15) Uani 1 1 d . . . . .
H7 H 0.639391 0.536574 0.676918 0.038 Uiso 1 1 calc R . . . .
C97 C 0.8957(5) 0.3514(5) 0.6312(3) 0.0256(16) Uani 1 1 d . . . . .
C28 C 0.5883(5) 0.1425(5) 0.8048(4) 0.0312(18) Uani 1 1 d . . . . .
C92 C 0.9671(5) 0.2955(5) 0.6206(3) 0.0268(17) Uani 1 1 d . . . . .
O9 O 1.0189(5) 0.5117(6) 1.0324(4) 0.079(2) Uani 1 1 d . U . A 1
C91 C 1.0508(5) 0.2943(5) 0.6618(3) 0.0287(17) Uani 1 1 d . . . . .
H91 H 1.099768 0.256343 0.656625 0.034 Uiso 1 1 calc R . . . .
O11 O 1.0990(4) 0.3927(6) 0.9966(3) 0.067(2) Uani 1 1 d . U . A 1
N4 N 0.6814(4) -0.0750(4) 0.9085(3) 0.0263(14) Uani 1 1 d . . . . .
N5 N 0.6534(4) -0.1767(4) 0.8169(3) 0.0282(14) Uani 1 1 d . . . . .
C38 C 0.6321(5) 0.0385(5) 0.9647(3) 0.0287(17) Uani 1 1 d . . . . .
H38 H 0.647456 0.075864 0.995999 0.034 Uiso 1 1 calc R . . . .
C90 C 1.0600(5) 0.3465(6) 0.7076(4) 0.0367(19) Uani 1 1 d . . . . .
H90 H 1.115973 0.344418 0.733410 0.044 Uiso 1 1 calc R . . . .
C27 C 0.5965(5) 0.0842(5) 0.7636(3) 0.0320(18) Uani 1 1 d . . . . .
H27 H 0.547967 0.078026 0.732732 0.038 Uiso 1 1 calc R . . . .
C61 C 0.9046(6) 0.5341(5) 0.5513(3) 0.0321(18) Uani 1 1 d . . . . .
N3 N 0.8600(4) -0.0711(5) 0.8598(3) 0.0356(16) Uani 1 1 d . . . . .
H3 H 0.876476 -0.031763 0.892739 0.043 Uiso 1 1 calc R . . . .
C75 C 0.8124(5) 0.2291(5) 0.7313(3) 0.0288(17) Uani 1 1 d . . . . .
H75 H 0.803199 0.266567 0.761171 0.035 Uiso 1 1 calc R . . . .
C11 C 0.5137(5) -0.2505(5) 0.9212(3) 0.0302(17) Uani 1 1 d . . . . .
H11 H 0.520549 -0.293278 0.893827 0.036 Uiso 1 1 calc R . . . .
C89 C 0.9885(5) 0.4049(5) 0.7186(3) 0.0308(18) Uani 1 1 d . . . . .
C1 C 0.2362(5) 0.1821(5) 0.8441(3) 0.0290(17) Uani 1 1 d . . . . .
F9 F 0.4266(5) 0.4009(7) 0.4074(4) 0.123(4) Uani 1 1 d . . . . .
C58 C 1.0752(5) 0.4459(5) 0.5612(3) 0.0312(17) Uani 1 1 d . . . . .
C44 C 0.4969(5) -0.1216(5) 0.7897(3) 0.0303(17) Uani 1 1 d . . . . .
C78 C 0.8415(5) 0.1187(5) 0.6443(3) 0.0267(16) Uani 1 1 d . . . . .
C18 C 0.4896(6) -0.1253(5) 1.0007(3) 0.0329(18) Uani 1 1 d . . . . .
C43 C 0.4280(5) -0.0638(6) 0.8027(3) 0.0330(17) Uani 1 1 d . . . . .
H43 H 0.369527 -0.062807 0.779315 0.040 Uiso 1 1 calc R . . . .
C35 C 0.4324(5) 0.1825(6) 0.7654(4) 0.0342(19) Uani 1 1 d . . . . .
H35A H 0.419602 0.121377 0.755349 0.041 Uiso 1 1 calc R . . . .
H35B H 0.445206 0.213622 0.731457 0.041 Uiso 1 1 calc R . . . .
C45 C 0.4843(6) -0.1785(6) 0.7426(3) 0.043(2) Uani 1 1 d . . . . .
H45 H 0.426593 -0.182140 0.718535 0.052 Uiso 1 1 calc R . . . .
C2 C 0.1938(5) 0.2620(6) 0.8382(4) 0.0351(19) Uani 1 1 d . . . . .
H2A H 0.221022 0.306449 0.819008 0.042 Uiso 1 1 calc R . . . .
F3 F 0.9077(5) 0.3665(5) 0.9972(4) 0.098(2) Uani 1 1 d . U . A 1
C29 C 0.6641(5) 0.1590(5) 0.8486(3) 0.0300(18) Uani 1 1 d . . . . .
C79 C 0.8560(5) 0.0635(5) 0.5986(4) 0.0326(18) Uani 1 1 d . . . . .
H79 H 0.912753 0.033115 0.600071 0.039 Uiso 1 1 calc R . . . .
F8 F 0.4000(5) 0.4278(5) 0.4899(4) 0.110(3) Uani 1 1 d . . . . .
C83 C 0.7575(5) 0.1642(5) 0.6411(3) 0.0278(17) Uani 1 1 d . . . . .
C7 C 0.2034(6) -0.0272(6) 0.9076(4) 0.043(2) Uani 1 1 d . . . . .
H7A H 0.140926 -0.041916 0.888009 0.052 Uiso 1 1 calc R . . . .
H7B H 0.198175 -0.008684 0.946486 0.052 Uiso 1 1 calc R . . . .
C93 C 0.9552(5) 0.2465(5) 0.5714(3) 0.0294(17) Uani 1 1 d . . . . .
C74 C 0.7440(5) 0.2215(5) 0.6862(3) 0.0289(17) Uani 1 1 d . . . . .
C85 C 1.1527(5) 0.0596(5) 0.7179(3) 0.0314(18) Uani 1 1 d . . . . .
H85A H 1.200038 0.048544 0.751130 0.038 Uiso 1 1 calc R . . . .
H85B H 1.139904 0.004963 0.696822 0.038 Uiso 1 1 calc R . . . .
C26 C 0.6766(5) 0.0327(5) 0.7662(4) 0.0345(19) Uani 1 1 d . . . . .
H26 H 0.679962 -0.009867 0.738143 0.041 Uiso 1 1 calc R . . . .
C49 C 0.5973(5) -0.0684(5) 0.8744(3) 0.0223(14) Uani 1 1 d . . . . .
C86 C 0.8444(6) 0.5136(5) 0.7287(4) 0.0342(18) Uani 1 1 d . . . . .
H86 H 0.795254 0.552307 0.731903 0.041 Uiso 1 1 calc R . . . .
C70 C 0.6262(6) 0.5998(5) 0.6003(4) 0.0379(19) Uani 1 1 d . . . . .
H70A H 0.674065 0.640648 0.617774 0.045 Uiso 1 1 calc R . . . .
H70B H 0.565261 0.628577 0.597090 0.045 Uiso 1 1 calc R . . . .
C72 C 0.5534(5) 0.3904(6) 0.6594(4) 0.043(2) Uani 1 1 d . . . . .
H72A H 0.564495 0.404541 0.700038 0.051 Uiso 1 1 calc R . . . .
H72B H 0.497018 0.354380 0.651938 0.051 Uiso 1 1 calc R . . . .
C19 C 0.6714(5) -0.2883(5) 0.9668(4) 0.0334(18) Uani 1 1 d . . . . .
H19A H 0.657811 -0.336906 0.940128 0.040 Uiso 1 1 calc R . . . .
H19B H 0.683885 -0.313205 1.005128 0.040 Uiso 1 1 calc R . . . .
C96 C 0.8046(5) 0.3094(5) 0.5486(3) 0.0275(17) Uani 1 1 d . . . . .
H96 H 0.748162 0.312844 0.523226 0.033 Uiso 1 1 calc R . . . .
C37 C 0.6964(6) -0.0230(5) 0.9527(3) 0.0318(18) Uani 1 1 d . . . . .
H37 H 0.753392 -0.027683 0.977338 0.038 Uiso 1 1 calc R . . . .
C87 C 0.9237(6) 0.5160(6) 0.7696(4) 0.046(2) Uani 1 1 d . . . . .
H87 H 0.927062 0.554202 0.800793 0.055 Uiso 1 1 calc R . . . .
C69 C 0.6457(6) 0.5738(5) 0.5423(4) 0.0348(18) Uani 1 1 d . . . . .
H69A H 0.593648 0.539098 0.522884 0.042 Uiso 1 1 calc R . . . .
H69B H 0.652181 0.625859 0.519433 0.042 Uiso 1 1 calc R . . . .
C25 C 0.7506(5) 0.0434(5) 0.8093(4) 0.035(2) Uani 1 1 d . . . . .
C48 C 0.5817(5) -0.1244(5) 0.8256(3) 0.0277(17) Uani 1 1 d . . . . .
C41 C 0.5292(5) -0.0107(5) 0.8845(3) 0.0255(16) Uani 1 1 d . . . . .
C67 C 1.0091(5) 0.4344(5) 0.5123(3) 0.0315(17) Uani 1 1 d . . . . .
C68 C 0.8139(6) 0.5800(5) 0.5485(4) 0.0360(19) Uani 1 1 d . . . . .
H68A H 0.817460 0.619641 0.581027 0.043 Uiso 1 1 calc R . . . .
H68B H 0.803866 0.615464 0.513809 0.043 Uiso 1 1 calc R . . . .
C76 C 0.8961(5) 0.1834(5) 0.7351(3) 0.0269(16) Uani 1 1 d . . . . .
H76 H 0.941603 0.189261 0.767604 0.032 Uiso 1 1 calc R . . . .
O17 O 0.5352(5) 0.2450(6) 0.4481(5) 0.104(4) Uani 1 1 d . . . . .
C12 C 0.5863(5) -0.2348(5) 0.9633(3) 0.0295(17) Uani 1 1 d . . . . .
C95 C 0.8736(5) 0.2552(5) 0.5357(4) 0.0301(17) Uani 1 1 d . . . . .
H95 H 0.864072 0.223500 0.501433 0.036 Uiso 1 1 calc R . . . .
C39 C 0.5472(6) 0.0454(5) 0.9316(3) 0.0333(18) Uani 1 1 d . . . . .
C6 C 0.1963(5) 0.1167(5) 0.8727(3) 0.0298(17) Uani 1 1 d . . . . .
C59 C 1.0594(5) 0.5042(5) 0.6011(4) 0.0338(18) Uani 1 1 d . . . . .
H59 H 1.106428 0.515701 0.631991 0.041 Uiso 1 1 calc R . . . .
C47 C 0.6397(6) -0.2267(6) 0.7707(4) 0.040(2) Uani 1 1 d . . . . .
H47 H 0.688977 -0.263059 0.763692 0.048 Uiso 1 1 calc R . . . .
F1 F 0.8688(5) 0.4837(5) 0.9421(4) 0.109(3) Uani 1 1 d . U . A 1
C71 C 0.5390(5) 0.4732(5) 0.6250(4) 0.0384(19) Uani 1 1 d . . . . .
H71A H 0.523196 0.459960 0.584393 0.046 Uiso 1 1 calc R . . . .
H71B H 0.488322 0.507763 0.636796 0.046 Uiso 1 1 calc R . . . .
C8 C 0.2660(5) -0.1031(6) 0.9088(4) 0.041(2) Uani 1 1 d . . . . .
H8A H 0.232926 -0.156233 0.916916 0.049 Uiso 1 1 calc R . . . .
H8B H 0.287424 -0.109981 0.871882 0.049 Uiso 1 1 calc R . . . .
C50 C 1.2629(5) 0.1076(6) 0.6607(3) 0.0334(19) Uani 1 1 d . . . . .
C20 C 0.8295(6) -0.3133(6) 0.9531(4) 0.040(2) Uani 1 1 d . . . . .
H20A H 0.799596 -0.365926 0.935550 0.048 Uiso 1 1 calc R . . . .
H20B H 0.857830 -0.327993 0.992043 0.048 Uiso 1 1 calc R . . . .
C36 C 0.3508(5) 0.2223(5) 0.7875(3) 0.0310(17) Uani 1 1 d . . . . .
H36A H 0.370487 0.275224 0.809117 0.037 Uiso 1 1 calc R . . . .
H36B H 0.302466 0.238146 0.755769 0.037 Uiso 1 1 calc R . . . .
C9 C 0.4183(5) -0.1420(5) 0.9549(4) 0.0322(18) Uani 1 1 d . . . . .
C82 C 0.6899(6) 0.1507(5) 0.5935(4) 0.039(2) Uani 1 1 d . . . . .
H82 H 0.632720 0.180605 0.591086 0.047 Uiso 1 1 calc R . . . .
C3 C 0.1136(6) 0.2786(6) 0.8591(4) 0.041(2) Uani 1 1 d . . . . .
H3A H 0.085972 0.334096 0.854890 0.049 Uiso 1 1 calc R . . . .
C62 C 0.9246(5) 0.4800(5) 0.5069(3) 0.0315(18) Uani 1 1 d . . . . .
C77 C 0.9122(5) 0.1301(5) 0.6916(3) 0.0254(16) Uani 1 1 d . . . . .
O16 O 0.5054(5) 0.2857(7) 0.5399(3) 0.084(3) Uani 1 1 d . . . . .
C51 C 1.3086(5) 0.0268(6) 0.6654(4) 0.0356(19) Uani 1 1 d . . . . .
H51 H 1.285961 -0.019222 0.685623 0.043 Uiso 1 1 calc R . . . .
C13 C 0.5742(5) -0.1736(5) 1.0059(3) 0.0315(17) Uani 1 1 d . . . . .
C22 C 0.9196(6) -0.2081(6) 0.8309(4) 0.049(2) Uani 1 1 d . . . . .
H22A H 0.888103 -0.202900 0.791561 0.059 Uiso 1 1 calc R . . . .
H22B H 0.976108 -0.243307 0.831065 0.059 Uiso 1 1 calc R . . . .
C46 C 0.5590(7) -0.2286(6) 0.7328(4) 0.046(2) Uani 1 1 d . . . . .
H46 H 0.554485 -0.263947 0.700205 0.055 Uiso 1 1 calc R . . . .
C30 C 0.7454(5) 0.1106(5) 0.8498(4) 0.035(2) Uani 1 1 d . . . . .
C88 C 0.9968(6) 0.4620(6) 0.7639(4) 0.045(2) Uani 1 1 d . . . . .
H88 H 1.051983 0.463821 0.790400 0.054 Uiso 1 1 calc R . . . .
C15 C 0.6315(7) -0.0948(6) 1.0917(4) 0.049(2) Uani 1 1 d . . . . .
H15 H 0.679985 -0.083665 1.121858 0.059 Uiso 1 1 calc R . . . .
C42 C 0.4430(5) -0.0109(5) 0.8470(4) 0.0331(19) Uani 1 1 d . . . . .
H42 H 0.395378 0.027503 0.853815 0.040 Uiso 1 1 calc R . . . .
C56 C 1.2881(6) 0.3264(7) 0.6071(4) 0.047(2) Uani 1 1 d . . . . .
H56A H 1.297097 0.317232 0.567492 0.057 Uiso 1 1 calc R . . . .
H56B H 1.349134 0.338063 0.629732 0.057 Uiso 1 1 calc R . . . .
C94 C 1.0300(6) 0.1859(6) 0.5571(4) 0.046(2) Uani 1 1 d . . . . .
H94A H 1.085445 0.219181 0.552870 0.069 Uiso 1 1 calc GR . . . .
H94B H 1.007706 0.155777 0.521840 0.069 Uiso 1 1 calc GR . . . .
H94C H 1.045041 0.143782 0.587532 0.069 Uiso 1 1 calc GR . . . .
C10 C 0.4283(5) -0.2049(5) 0.9171(3) 0.0322(18) Uani 1 1 d . . . . .
H10 H 0.378771 -0.218408 0.888055 0.039 Uiso 1 1 calc R . . . .
C57 C 1.2248(5) 0.4018(6) 0.6106(4) 0.046(2) Uani 1 1 d . . . . .
H57A H 1.199335 0.400610 0.646517 0.055 Uiso 1 1 calc R . . . .
H57B H 1.258562 0.456659 0.608345 0.055 Uiso 1 1 calc R . . . .
C81 C 0.7031(6) 0.0965(5) 0.5505(4) 0.038(2) Uani 1 1 d . . . . .
H81 H 0.655377 0.087545 0.519578 0.046 Uiso 1 1 calc R . . . .
C80 C 0.7885(6) 0.0543(5) 0.5529(4) 0.041(2) Uani 1 1 d . . . . .
H80 H 0.799517 0.018781 0.522391 0.050 Uiso 1 1 calc R . . . .
C66 C 1.0275(6) 0.3769(6) 0.4689(4) 0.040(2) Uani 1 1 d . . . . .
H66 H 1.083626 0.345182 0.473123 0.048 Uiso 1 1 calc R . . . .
C101 C 0.4202(7) 0.3658(7) 0.4547(5) 0.058(3) Uani 1 1 d . . . . .
C54 C 1.3761(5) 0.1623(7) 0.6060(3) 0.039(2) Uani 1 1 d . . . . .
H54 H 1.399499 0.208006 0.585961 0.047 Uiso 1 1 calc R . . . .
C55 C 1.2968(5) 0.1744(6) 0.6306(3) 0.0348(19) Uani 1 1 d . . . . .
C5 C 0.1149(6) 0.1330(6) 0.8930(4) 0.039(2) Uani 1 1 d . . . . .
H5 H 0.086646 0.088766 0.911820 0.047 Uiso 1 1 calc R . . . .
C31 C 0.8221(5) 0.1295(6) 0.8927(4) 0.040(2) Uani 1 1 d . . . . .
H31 H 0.878635 0.098870 0.893885 0.048 Uiso 1 1 calc R . . . .
C63 C 0.8611(6) 0.4677(5) 0.4557(3) 0.0342(19) Uani 1 1 d . . . . .
H63 H 0.804116 0.498131 0.450908 0.041 Uiso 1 1 calc R . . . .
C73 C 0.6557(5) 0.2694(5) 0.6865(4) 0.0351(19) Uani 1 1 d . . . . .
H73A H 0.656445 0.293988 0.724615 0.042 Uiso 1 1 calc R . . . .
H73B H 0.604284 0.227358 0.680256 0.042 Uiso 1 1 calc R . . . .
C17 C 0.4790(6) -0.0638(6) 1.0426(4) 0.044(2) Uani 1 1 d . . . . .
H17 H 0.422798 -0.032420 1.039993 0.053 Uiso 1 1 calc R . . . .
C4 C 0.0738(6) 0.2139(6) 0.8862(4) 0.041(2) Uani 1 1 d . . . . .
H4 H 0.017689 0.224515 0.900500 0.050 Uiso 1 1 calc R . . . .
C84 C 1.0660(5) 0.0937(5) 0.7359(3) 0.0268(16) Uani 1 1 d . . . . .
H84A H 1.050432 0.059873 0.768136 0.032 Uiso 1 1 calc R . . . .
H84B H 1.074703 0.154588 0.747769 0.032 Uiso 1 1 calc R . . . .
C34 C 0.6598(6) 0.2228(5) 0.8898(4) 0.037(2) Uani 1 1 d . . . . .
H34 H 0.604862 0.255718 0.888808 0.045 Uiso 1 1 calc R . . . .
C21 C 0.9035(6) -0.2849(6) 0.9206(4) 0.045(2) Uani 1 1 d . . . . .
H21A H 0.942719 -0.240342 0.941797 0.053 Uiso 1 1 calc R . . . .
H21B H 0.943095 -0.334324 0.913727 0.053 Uiso 1 1 calc R . . . .
C60 C 0.9740(5) 0.5478(5) 0.5970(3) 0.0335(18) Uani 1 1 d . . . . .
H60 H 0.963599 0.587051 0.625765 0.040 Uiso 1 1 calc R . . . .
C65 C 0.9644(7) 0.3676(6) 0.4216(4) 0.048(2) Uani 1 1 d . . . . .
H65 H 0.976997 0.329301 0.392896 0.057 Uiso 1 1 calc R . . . .
C52 C 1.3877(6) 0.0160(7) 0.6399(4) 0.044(2) Uani 1 1 d . . . . .
H52 H 1.418672 -0.037993 0.642430 0.053 Uiso 1 1 calc R . . . .
C53 C 1.4209(6) 0.0827(7) 0.6110(4) 0.048(2) Uani 1 1 d . . . . .
H53 H 1.475106 0.074545 0.594287 0.057 Uiso 1 1 calc R . . . .
C102 C 0.6715(7) 0.4448(7) 0.8330(4) 0.049(2) Uani 1 1 d . . . . .
C14 C 0.6417(6) -0.1559(6) 1.0524(3) 0.0381(19) Uani 1 1 d . . . . .
H14 H 0.697493 -0.188208 1.056810 0.046 Uiso 1 1 calc R . . . .
C24 C 0.8350(6) -0.0131(6) 0.8095(4) 0.042(2) Uani 1 1 d . . . . .
H24A H 0.825053 -0.049524 0.775287 0.050 Uiso 1 1 calc R . . . .
H24B H 0.888599 0.024639 0.806602 0.050 Uiso 1 1 calc R . . . .
C33 C 0.7322(6) 0.2384(6) 0.9310(4) 0.049(2) Uani 1 1 d . . . . .
H33 H 0.727805 0.280813 0.958974 0.058 Uiso 1 1 calc R . . . .
C23 C 0.9446(6) -0.1202(6) 0.8551(5) 0.053(3) Uani 1 1 d . . . . .
H23A H 0.982208 -0.126142 0.892817 0.063 Uiso 1 1 calc R . . . .
H23B H 0.981862 -0.088896 0.830499 0.063 Uiso 1 1 calc R . . . .
N11 N 0.8049(8) -0.2811(6) 0.6816(4) 0.076(3) Uani 1 1 d . . . . .
C64 C 0.8792(6) 0.4148(6) 0.4144(4) 0.046(2) Uani 1 1 d . . . . .
H64 H 0.836084 0.408767 0.380897 0.055 Uiso 1 1 calc R . . . .
C16 C 0.5482(8) -0.0483(6) 1.0870(4) 0.054(3) Uani 1 1 d . . . . .
H16 H 0.539602 -0.006246 1.114527 0.065 Uiso 1 1 calc R . . . .
C32 C 0.8136(7) 0.1909(6) 0.9313(5) 0.052(3) Uani 1 1 d . . . . .
H32 H 0.864710 0.202311 0.959767 0.063 Uiso 1 1 calc R . . . .
C40 C 0.4788(7) 0.1088(6) 0.9445(4) 0.046(2) Uani 1 1 d . . . . .
H40A H 0.422391 0.078897 0.951079 0.069 Uiso 1 1 calc GR . . . .
H40B H 0.464162 0.148591 0.912755 0.069 Uiso 1 1 calc GR . . . .
H40C H 0.504225 0.141197 0.978382 0.069 Uiso 1 1 calc GR . . . .
C104 C 0.8188(8) -0.2138(8) 0.6703(4) 0.057(3) Uani 1 1 d . . . . .
C106 C 0.6862(8) 0.1662(10) 0.3878(5) 0.072(3) Uani 1 1 d . . . . .
O10 O 1.0535(8) 0.5155(7) 0.9320(5) 0.117(3) Uani 1 1 d . U . A 1
N12 N 0.6609(10) 0.0962(8) 0.3854(8) 0.133(6) Uani 1 1 d . . . . .
C99 C 0.9314(8) 0.4217(8) 0.9548(6) 0.0541(18) Uani 0.8 1 d . U P A 1
C103 C 0.8352(10) -0.1238(7) 0.6580(5) 0.078(4) Uani 1 1 d . . . . .
H10A H 0.838943 -0.117314 0.617790 0.117 Uiso 1 1 calc GR . . . .
H10B H 0.893404 -0.104803 0.680253 0.117 Uiso 1 1 calc GR . . . .
H10C H 0.784214 -0.088547 0.667598 0.117 Uiso 1 1 calc GR . . . .
C105 C 0.7165(10) 0.2552(9) 0.3904(6) 0.091(4) Uani 1 1 d . . . . .
H10D H 0.728769 0.273451 0.353222 0.136 Uiso 1 1 calc GR . . . .
H10E H 0.773137 0.260597 0.417792 0.136 Uiso 1 1 calc GR . . . .
H10F H 0.668071 0.291593 0.402101 0.136 Uiso 1 1 calc GR . . . .
C1A C 1.1099(13) 0.7099(12) 0.7300(7) 0.053(3) Uani 0.463(9) 1 d D U P B 1
F4 F 1.0386(10) 0.7381(11) 0.6942(7) 0.088(4) Uani 0.463(9) 1 d D U P B 1
F5 F 1.0813(11) 0.6683(10) 0.7729(7) 0.074(4) Uani 0.463(9) 1 d D U P B 1
F6 F 1.1601(13) 0.6618(12) 0.7029(8) 0.089(5) Uani 0.463(9) 1 d D U P B 1
S6 S 1.1329(4) 0.8207(4) 0.7502(2) 0.0357(14) Uani 0.463(9) 1 d D U P B 1
O18 O 1.2147(16) 0.845(2) 0.7285(11) 0.057(6) Uani 0.463(9) 1 d D U P B 1
O19 O 1.0507(8) 0.8657(8) 0.7274(6) 0.047(3) Uani 0.463(9) 1 d D U P B 1
O1A O 1.1468(11) 0.8047(11) 0.8107(5) 0.057(4) Uani 0.463(9) 1 d D U P B 1
S6A S 1.1821(6) 0.8027(4) 0.7607(2) 0.0542(17) Uani 0.537(9) 1 d D U P B 2
C1B C 1.1162(12) 0.7151(11) 0.7251(7) 0.055(3) Uani 0.537(9) 1 d D U P B 2
F4A F 1.0974(11) 0.7105(8) 0.6679(5) 0.077(3) Uani 0.537(9) 1 d D U P B 2
F5A F 1.0443(10) 0.6754(9) 0.7418(7) 0.087(4) Uani 0.537(9) 1 d D U P B 2
F6A F 1.1841(11) 0.6565(9) 0.7348(7) 0.081(4) Uani 0.537(9) 1 d D U P B 2
O18A O 1.2165(18) 0.8439(18) 0.7150(11) 0.065(5) Uani 0.537(9) 1 d D U P B 2
O19A O 1.1221(12) 0.8551(10) 0.7895(8) 0.089(5) Uani 0.537(9) 1 d D U P B 2
O1B O 1.2565(10) 0.7601(10) 0.7992(7) 0.082(4) Uani 0.537(9) 1 d D U P B 2
S4 S 1.0083(8) 0.4151(7) 1.0025(5) 0.039(2) Uiso 0.2 1 d . . P C 2
C100 C 0.971(3) 0.460(3) 0.9330(18) 0.039(10) Uiso 0.2 1 d . . P C 2

loop_
_atom_site_aniso_label
_atom_site_aniso_U_11
_atom_site_aniso_U_22
_atom_site_aniso_U_33
_atom_site_aniso_U_23
_atom_site_aniso_U_13
_atom_site_aniso_U_12
Cu1 0.0241(4) 0.0240(5) 0.0310(5) 0.0020(4) 0.0021(4) 0.0031(4)
Cu2 0.0220(4) 0.0303(5) 0.0350(6) 0.0060(4) 0.0050(4) 0.0035(4)
S2 0.0525(13) 0.0316(10) 0.0362(12) -0.0014(9) 0.0089(10) 0.0095(9)
S3 0.0289(10) 0.0309(11) 0.0523(14) -0.0049(10) 0.0008(9) -0.0023(8)
S1 0.0329(14) 0.0471(16) 0.066(2) 0.0002(15) -0.0062(13) -0.0035(12)
O1 0.027(3) 0.039(3) 0.037(3) 0.005(3) 0.009(2) 0.007(2)
O2 0.022(3) 0.031(3) 0.036(3) -0.001(2) 0.000(2) 0.004(2)
O5 0.029(3) 0.033(3) 0.044(3) 0.007(3) 0.013(2) 0.003(2)
N10 0.022(3) 0.025(3) 0.028(3) 0.004(3) 0.005(3) -0.003(3)
O7 0.027(3) 0.037(3) 0.027(3) -0.005(2) -0.004(2) -0.001(2)
F11 0.064(3) 0.043(3) 0.058(4) 0.003(3) 0.009(3) -0.006(3)
O6 0.019(3) 0.038(3) 0.042(3) 0.005(3) 0.003(2) 0.004(2)
F12 0.073(4) 0.053(3) 0.047(3) 0.009(3) 0.004(3) 0.011(3)
O12 0.050(4) 0.036(3) 0.057(4) -0.008(3) -0.001(3) 0.001(3)
N9 0.035(3) 0.023(3) 0.030(4) 0.004(3) 0.005(3) -0.002(3)
O8 0.038(3) 0.037(3) 0.045(4) 0.004(3) 0.007(3) 0.006(2)
O13 0.064(4) 0.050(4) 0.042(4) 0.000(3) 0.019(3) 0.017(3)
N1 0.024(3) 0.036(4) 0.037(4) 0.000(3) 0.005(3) 0.000(3)
O3 0.027(3) 0.047(4) 0.046(4) 0.011(3) 0.008(3) 0.003(3)
N8 0.016(3) 0.025(3) 0.042(4) -0.002(3) 0.006(3) 0.005(3)
F10 0.079(4) 0.045(3) 0.076(4) 0.003(3) 0.029(3) 0.020(3)
O15 0.036(3) 0.041(3) 0.076(5) -0.002(3) 0.002(3) -0.010(3)
F7 0.033(3) 0.086(5) 0.097(5) 0.005(4) -0.014(3) -0.009(3)
O14 0.064(4) 0.042(3) 0.029(3) 0.002(3) 0.004(3) 0.011(3)
O4 0.031(3) 0.046(3) 0.042(4) 0.007(3) -0.001(3) -0.004(3)
F2 0.064(4) 0.086(4) 0.093(4) -0.050(3) -0.023(3) 0.019(3)
N2 0.027(3) 0.034(4) 0.046(4) 0.005(3) 0.010(3) 0.002(3)
N6 0.040(4) 0.029(3) 0.028(4) 0.001(3) 0.001(3) 0.000(3)
C98 0.019(3) 0.024(4) 0.032(4) 0.007(3) 0.003(3) -0.002(3)
N7 0.028(3) 0.031(3) 0.034(4) 0.001(3) -0.005(3) 0.007(3)
C97 0.025(4) 0.019(4) 0.033(4) 0.004(3) 0.006(3) -0.004(3)
C28 0.026(4) 0.031(4) 0.037(5) 0.008(4) 0.007(4) -0.001(3)
C92 0.024(4) 0.024(4) 0.034(4) 0.006(3) 0.011(3) -0.006(3)
O9 0.059(4) 0.082(5) 0.090(5) -0.041(4) -0.008(4) -0.012(4)
C91 0.023(4) 0.028(4) 0.033(4) 0.009(3) -0.001(3) 0.003(3)
O11 0.036(3) 0.087(5) 0.073(5) 0.001(4) -0.011(3) 0.016(4)
N4 0.023(3) 0.025(3) 0.030(4) 0.004(3) 0.002(3) -0.001(3)
N5 0.029(3) 0.028(3) 0.029(3) -0.001(3) 0.009(3) 0.004(3)
C38 0.040(4) 0.021(3) 0.025(4) 0.001(3) 0.004(3) -0.004(3)
C90 0.026(4) 0.038(4) 0.044(5) 0.000(4) -0.005(4) -0.005(4)
C27 0.032(4) 0.038(5) 0.025(4) 0.009(4) 0.002(3) -0.004(3)
C61 0.043(4) 0.026(4) 0.026(4) 0.008(3) 0.001(3) -0.006(3)
N3 0.025(3) 0.034(4) 0.048(4) 0.017(3) 0.009(3) -0.004(3)
C75 0.030(4) 0.024(4) 0.036(4) 0.003(3) 0.013(3) -0.001(3)
C11 0.033(4) 0.022(4) 0.037(5) 0.002(3) 0.006(3) -0.002(3)
C89 0.031(4) 0.026(4) 0.034(5) 0.002(3) 0.002(3) -0.003(3)
C1 0.020(4) 0.034(4) 0.029(4) -0.006(3) -0.008(3) 0.005(3)
F9 0.081(5) 0.181(10) 0.094(6) 0.081(6) -0.025(4) -0.042(6)
C58 0.027(4) 0.029(4) 0.036(4) 0.010(4) 0.001(3) -0.002(3)
C44 0.034(4) 0.027(4) 0.028(4) 0.005(3) -0.002(3) -0.001(3)
C78 0.024(4) 0.020(3) 0.036(4) 0.003(3) 0.005(3) -0.005(3)
C18 0.040(4) 0.030(4) 0.030(4) 0.006(3) 0.011(4) -0.005(3)
C43 0.025(4) 0.035(4) 0.037(4) 0.007(4) -0.001(3) 0.006(4)
C35 0.025(4) 0.039(5) 0.037(5) 0.004(4) 0.001(4) 0.008(4)
C45 0.053(5) 0.042(5) 0.029(5) -0.008(4) -0.014(4) 0.006(4)
C2 0.033(4) 0.038(4) 0.032(5) -0.007(4) -0.005(4) -0.001(4)
F3 0.092(5) 0.068(4) 0.144(6) -0.019(4) 0.048(5) -0.023(3)
C29 0.026(4) 0.029(4) 0.032(4) 0.011(3) -0.003(3) -0.012(3)
C79 0.026(4) 0.027(4) 0.042(5) -0.003(3) -0.002(3) -0.005(3)
F8 0.073(5) 0.074(5) 0.164(8) -0.028(5) -0.039(5) 0.044(4)
C83 0.023(4) 0.019(4) 0.042(5) 0.001(3) 0.008(3) -0.007(3)
C7 0.028(4) 0.041(5) 0.061(6) 0.006(4) 0.011(4) -0.004(4)
C93 0.034(4) 0.023(4) 0.033(4) 0.004(3) 0.011(3) 0.001(3)
C74 0.024(4) 0.025(4) 0.039(5) 0.011(3) 0.011(3) -0.001(3)
C85 0.031(4) 0.027(4) 0.034(5) -0.001(3) -0.002(3) -0.002(3)
C26 0.035(4) 0.037(4) 0.035(5) 0.011(4) 0.015(4) 0.000(4)
C49 0.023(3) 0.019(3) 0.025(4) 0.003(3) 0.004(3) -0.003(3)
C86 0.036(4) 0.031(4) 0.035(5) -0.005(4) 0.000(4) 0.002(3)
C70 0.039(4) 0.029(4) 0.043(5) 0.002(4) -0.003(4) 0.014(4)
C72 0.019(4) 0.041(5) 0.071(6) 0.008(4) 0.014(4) 0.014(4)
C19 0.038(4) 0.025(4) 0.036(5) 0.006(3) 0.005(4) 0.004(3)
C96 0.024(4) 0.021(4) 0.037(5) 0.007(3) 0.001(3) -0.005(3)
C37 0.042(5) 0.029(4) 0.023(4) 0.005(3) -0.002(4) -0.014(4)
C87 0.051(5) 0.047(5) 0.036(5) -0.013(4) -0.006(4) 0.008(4)
C69 0.037(4) 0.029(4) 0.037(5) 0.008(4) 0.000(4) 0.002(3)
C25 0.027(4) 0.029(4) 0.051(5) 0.018(4) 0.010(4) -0.003(3)
C48 0.030(4) 0.025(4) 0.029(4) 0.007(3) 0.008(3) 0.000(3)
C41 0.025(4) 0.023(4) 0.031(4) 0.005(3) 0.010(3) 0.004(3)
C67 0.029(4) 0.032(4) 0.034(4) 0.012(4) 0.005(3) -0.006(3)
C68 0.042(5) 0.026(4) 0.038(5) 0.002(4) 0.001(4) 0.001(3)
C76 0.027(4) 0.026(4) 0.028(4) 0.002(3) 0.005(3) 0.005(3)
O17 0.052(4) 0.088(6) 0.172(10) -0.088(7) 0.019(5) -0.016(4)
C12 0.033(4) 0.025(4) 0.033(4) 0.003(3) 0.010(3) 0.003(3)
C95 0.028(4) 0.027(4) 0.036(5) -0.002(3) 0.003(3) -0.005(3)
C39 0.044(5) 0.022(4) 0.035(5) 0.011(3) 0.009(4) 0.004(3)
C6 0.024(4) 0.035(4) 0.029(4) -0.009(3) -0.002(3) 0.005(3)
C59 0.033(4) 0.032(4) 0.035(5) 0.006(4) -0.001(3) -0.011(3)
C47 0.051(5) 0.030(4) 0.044(5) 0.001(4) 0.017(4) 0.002(4)
F1 0.069(4) 0.086(4) 0.154(7) -0.046(4) -0.045(4) 0.049(4)
C71 0.032(4) 0.033(4) 0.048(5) 0.004(4) -0.001(4) 0.009(3)
C8 0.026(4) 0.033(4) 0.063(6) 0.006(4) 0.007(4) -0.007(3)
C50 0.023(4) 0.053(5) 0.022(4) -0.006(4) -0.003(3) -0.001(4)
C20 0.034(4) 0.036(4) 0.048(5) 0.016(4) 0.002(4) 0.004(4)
C36 0.029(4) 0.031(4) 0.032(4) 0.005(4) -0.001(3) 0.005(3)
C9 0.030(4) 0.027(4) 0.042(5) 0.009(3) 0.016(4) -0.001(3)
C82 0.030(4) 0.024(4) 0.059(6) 0.009(4) -0.006(4) -0.003(3)
C3 0.042(5) 0.037(5) 0.042(5) -0.008(4) 0.003(4) 0.009(4)
C62 0.038(4) 0.031(4) 0.025(4) 0.008(3) 0.003(3) -0.009(3)
C77 0.027(4) 0.024(4) 0.024(4) 0.004(3) 0.003(3) 0.001(3)
O16 0.049(4) 0.128(8) 0.070(5) 0.055(5) -0.002(4) 0.000(5)
C51 0.025(4) 0.046(5) 0.034(5) -0.006(4) -0.001(3) 0.001(4)
C13 0.037(4) 0.027(4) 0.031(4) 0.007(3) 0.007(3) -0.005(3)
C22 0.041(5) 0.050(5) 0.064(6) 0.021(5) 0.028(5) 0.013(4)
C46 0.061(6) 0.042(5) 0.034(5) -0.006(4) 0.001(4) 0.000(5)
C30 0.027(4) 0.036(5) 0.039(5) 0.020(4) -0.003(4) -0.011(3)
C88 0.041(5) 0.045(5) 0.044(5) 0.000(4) -0.013(4) 0.004(4)
C15 0.065(6) 0.051(5) 0.029(5) 0.003(4) 0.001(4) 0.004(5)
C42 0.029(4) 0.031(4) 0.042(5) 0.008(4) 0.014(4) 0.002(3)
C56 0.028(4) 0.063(6) 0.050(5) 0.020(5) 0.003(4) -0.011(4)
C94 0.043(5) 0.040(5) 0.056(6) 0.004(4) 0.014(5) 0.007(4)
C10 0.028(4) 0.033(4) 0.035(5) 0.006(4) 0.005(3) -0.008(3)
C57 0.024(4) 0.051(6) 0.057(6) 0.013(4) -0.009(4) -0.005(4)
C81 0.030(4) 0.031(4) 0.049(5) 0.000(4) -0.009(4) -0.004(3)
C80 0.042(5) 0.026(4) 0.052(6) -0.008(4) -0.004(4) 0.000(4)
C66 0.036(4) 0.052(5) 0.033(5) 0.011(4) 0.006(4) 0.005(4)
C101 0.048(6) 0.051(6) 0.064(7) 0.019(5) -0.020(5) -0.010(5)
C54 0.025(4) 0.069(6) 0.024(4) -0.001(4) 0.006(3) -0.005(4)
C55 0.027(4) 0.053(5) 0.024(4) 0.003(4) 0.003(3) -0.002(4)
C5 0.036(5) 0.047(5) 0.034(5) 0.004(4) 0.008(4) 0.009(4)
C31 0.018(4) 0.037(5) 0.062(6) 0.016(4) -0.008(4) -0.006(3)
C63 0.036(4) 0.038(4) 0.026(4) 0.012(3) -0.006(3) -0.003(3)
C73 0.026(4) 0.035(4) 0.045(5) 0.007(4) 0.009(3) 0.007(3)
C17 0.061(5) 0.043(5) 0.033(5) 0.002(4) 0.018(4) 0.005(5)
C4 0.036(4) 0.056(5) 0.031(5) -0.003(4) 0.004(4) 0.013(4)
C84 0.025(4) 0.030(4) 0.023(4) 0.002(3) -0.003(3) -0.001(3)
C34 0.043(5) 0.023(4) 0.043(5) 0.007(4) -0.005(4) 0.000(4)
C21 0.036(4) 0.039(5) 0.058(6) 0.017(4) 0.005(4) 0.011(4)
C60 0.039(4) 0.033(4) 0.029(4) 0.006(3) 0.004(3) -0.009(4)
C65 0.062(6) 0.053(6) 0.028(5) -0.001(4) 0.006(4) -0.004(5)
C52 0.026(4) 0.056(6) 0.047(5) -0.010(5) -0.004(4) 0.013(4)
C53 0.027(4) 0.083(7) 0.034(5) -0.011(5) 0.006(4) 0.009(5)
C102 0.061(6) 0.047(5) 0.043(5) 0.002(5) 0.016(5) 0.006(5)
C14 0.056(5) 0.039(5) 0.019(4) 0.001(4) 0.001(4) 0.000(4)
C24 0.031(4) 0.046(5) 0.051(5) 0.019(4) 0.014(4) 0.002(4)
C33 0.051(5) 0.033(5) 0.054(6) -0.003(4) -0.017(5) -0.009(4)
C23 0.031(4) 0.044(5) 0.086(8) 0.007(5) 0.021(5) 0.004(4)
N11 0.113(9) 0.047(5) 0.065(6) 0.012(5) -0.002(6) -0.011(6)
C64 0.050(5) 0.058(6) 0.027(5) 0.006(4) -0.004(4) -0.011(4)
C16 0.085(7) 0.048(6) 0.028(5) -0.009(4) 0.006(5) 0.011(5)
C32 0.046(5) 0.036(5) 0.066(7) 0.007(5) -0.018(5) -0.004(4)
C40 0.055(6) 0.040(5) 0.046(5) -0.007(4) 0.017(5) 0.011(4)
C104 0.058(6) 0.070(8) 0.044(6) 0.003(5) 0.009(5) 0.001(6)
C106 0.054(7) 0.093(10) 0.072(8) -0.016(7) 0.020(6) -0.006(6)
O10 0.127(8) 0.094(7) 0.137(7) 0.051(6) 0.049(6) -0.009(5)
N12 0.115(11) 0.062(7) 0.236(19) -0.028(10) 0.068(12) -0.003(8)
C99 0.026(4) 0.048(4) 0.084(5) -0.028(3) -0.007(3) 0.008(3)
C103 0.122(11) 0.051(6) 0.070(8) 0.000(6) 0.044(8) -0.017(7)
C105 0.105(11) 0.097(10) 0.073(9) -0.015(8) 0.022(8) -0.037(9)
C1A 0.046(7) 0.052(6) 0.056(7) -0.005(4) -0.010(5) -0.008(5)
F4 0.061(7) 0.098(9) 0.091(9) 0.011(7) -0.039(6) -0.019(6)
F5 0.074(9) 0.056(6) 0.091(9) 0.014(7) 0.013(7) -0.004(7)
F6 0.097(10) 0.077(8) 0.092(11) -0.031(8) 0.016(8) -0.002(7)
S6 0.024(3) 0.051(3) 0.032(3) 0.006(2) 0.002(2) 0.002(2)
O18 0.042(6) 0.070(11) 0.059(12) 0.005(10) 0.012(8) -0.012(7)
O19 0.044(5) 0.050(6) 0.047(7) 0.002(6) 0.008(5) -0.003(5)
O1A 0.065(9) 0.072(10) 0.033(6) 0.000(5) 0.002(4) -0.007(8)
S6A 0.070(4) 0.046(3) 0.049(3) -0.002(2) 0.017(3) -0.010(3)
C1B 0.067(6) 0.038(6) 0.062(5) 0.006(5) 0.018(5) -0.009(4)
F4A 0.103(9) 0.063(7) 0.065(5) -0.013(4) 0.008(5) -0.019(6)
F5A 0.084(7) 0.059(7) 0.121(11) 0.024(8) 0.030(7) -0.024(5)
F6A 0.104(8) 0.054(5) 0.092(9) 0.014(6) 0.033(7) 0.019(6)
O18A 0.076(10) 0.056(9) 0.064(9) 0.005(7) 0.018(7) -0.023(7)
O19A 0.111(11) 0.065(9) 0.102(12) -0.021(8) 0.051(10) 0.002(8)
O1B 0.083(8) 0.074(9) 0.083(9) 0.014(7) -0.006(6) -0.011(6)

loop_
_atom_type_symbol
_atom_type_description
_atom_type_scat_dispersion_real
_atom_type_scat_dispersion_imag
_atom_type_scat_source
C C 0.0033 0.0016 'International Tables Vol C Tables 4.2.6.8 and 6.1.1.4'
Cu Cu 0.3201 1.2651 'International Tables Vol C Tables 4.2.6.8 and 6.1.1.4'
F F 0.0171 0.0103 'International Tables Vol C Tables 4.2.6.8 and 6.1.1.4'
H H 0.0000 0.0000 'International Tables Vol C Tables 4.2.6.8 and 6.1.1.4'
N N 0.0061 0.0033 'International Tables Vol C Tables 4.2.6.8 and 6.1.1.4'
O O 0.0106 0.0060 'International Tables Vol C Tables 4.2.6.8 and 6.1.1.4'
S S 0.1246 0.1234 'International Tables Vol C Tables 4.2.6.8 and 6.1.1.4'

loop_
_geom_angle_atom_site_label_1
_geom_angle_atom_site_label_2
_geom_angle_atom_site_label_3
_geom_angle
_geom_angle_publ_flag
N10 Cu1 N9 80.8(2) y
N10 Cu1 N8 94.8(2) y
N10 Cu1 N6 92.8(2) y
N10 Cu1 N7 175.1(3) y
N9 Cu1 N8 108.3(2) y
N9 Cu1 N6 112.6(2) y
N6 Cu1 N8 139.1(3) y
N7 Cu1 N9 104.1(3) y
N7 Cu1 N8 83.8(2) y
N7 Cu1 N6 85.3(3) y
N1 Cu2 N5 114.7(2) y
N1 Cu2 N3 137.4(3) y
N2 Cu2 N1 82.9(3) y
N2 Cu2 N5 102.9(3) y
N2 Cu2 N3 84.4(3) y
N4 Cu2 N1 95.0(3) y
N4 Cu2 N2 175.7(3) y
N4 Cu2 N5 81.4(2) y
N4 Cu2 N3 94.6(3) y
N3 Cu2 N5 107.7(3) y
O12 S2 C102 103.5(4) ?
O13 S2 O12 114.4(4) ?
O13 S2 O14 115.6(4) ?
O13 S2 C102 103.4(4) ?
O14 S2 O12 114.0(4) ?
O14 S2 C102 103.8(4) ?
O15 S3 C101 104.2(4) ?
O17 S3 O15 116.1(5) ?
O17 S3 O16 115.7(7) ?
O17 S3 C101 103.4(6) ?
O16 S3 O15 112.0(5) ?
O16 S3 C101 103.3(5) ?
O9 S1 O11 112.5(5) ?
O9 S1 O10 122.8(7) ?
O9 S1 C99 103.1(6) ?
O11 S1 C99 102.2(5) ?
O10 S1 O11 114.8(6) ?
O10 S1 C99 96.3(7) ?
C50 O1 C85 117.2(6) ?
C77 O2 C84 117.6(6) ?
C6 O5 C7 116.1(6) ?
C97 N10 Cu1 114.5(5) ?
C96 N10 Cu1 127.2(5) ?
C96 N10 C97 118.2(6) ?
C28 O7 C35 118.7(6) ?
C1 O6 C36 118.4(6) ?
C98 N9 Cu1 110.2(5) ?
C98 N9 C86 119.1(7) ?
C86 N9 Cu1 130.7(5) ?
C9 O8 C8 117.8(7) ?
Cu2 N1 H1 105.5 ?
C19 N1 Cu2 123.9(5) ?
C19 N1 H1 105.5 ?
C20 N1 Cu2 106.8(5) ?
C20 N1 H1 105.5 ?
C20 N1 C19 108.3(6) ?
C55 O3 C56 119.3(6) ?
Cu1 N8 H8 104.2 ?
C72 N8 Cu1 104.4(5) ?
C72 N8 H8 104.2 ?
C72 N8 C73 107.8(6) ?
C73 N8 Cu1 129.5(5) ?
C73 N8 H8 104.2 ?
C58 O4 C57 118.5(7) ?
Cu2 N2 H2 108.5 ?
C22 N2 Cu2 109.1(5) ?
C22 N2 H2 108.5 ?
C21 N2 Cu2 107.1(5) ?
C21 N2 H2 108.5 ?
C21 N2 C22 114.9(7) ?
Cu1 N6 H6 107.0 ?
C69 N6 Cu1 104.6(5) ?
C69 N6 H6 107.0 ?
C68 N6 Cu1 120.2(5) ?
C68 N6 H6 107.0 ?
C68 N6 C69 110.3(6) ?
N9 C98 C97 117.9(7) ?
N9 C98 C89 122.5(7) ?
C89 C98 C97 119.6(7) ?
Cu1 N7 H7 109.5 ?
C70 N7 Cu1 109.5(5) ?
C70 N7 H7 109.5 ?
C71 N7 Cu1 106.7(5) ?
C71 N7 H7 109.5 ?
C71 N7 C70 112.0(6) ?
N10 C97 C98 116.5(6) ?
N10 C97 C92 121.6(7) ?
C92 C97 C98 121.8(7) ?
O7 C28 C29 114.2(7) ?
C27 C28 O7 125.1(7) ?
C27 C28 C29 120.7(7) ?
C97 C92 C91 117.2(7) ?
C93 C92 C97 119.1(7) ?
C93 C92 C91 123.6(7) ?
C92 C91 H91 119.5 ?
C90 C91 C92 120.9(7) ?
C90 C91 H91 119.5 ?
C49 N4 Cu2 114.9(5) ?
C37 N4 Cu2 127.9(5) ?
C37 N4 C49 117.2(7) ?
C48 N5 Cu2 109.8(5) ?
C47 N5 Cu2 133.6(6) ?
C47 N5 C48 116.6(7) ?
C37 C38 H38 119.6 ?
C39 C38 H38 119.6 ?
C39 C38 C37 120.8(7) ?
C91 C90 H90 118.7 ?
C91 C90 C89 122.7(7) ?
C89 C90 H90 118.7 ?
C28 C27 H27 119.7 ?
C28 C27 C26 120.6(8) ?
C26 C27 H27 119.7 ?
C62 C61 C68 121.9(7) ?
C60 C61 C68 119.8(7) ?
C60 C61 C62 118.2(8) ?
Cu2 N3 H3 105.7 ?
C24 N3 Cu2 122.5(5) ?
C24 N3 H3 105.7 ?
C23 N3 Cu2 105.4(5) ?
C23 N3 H3 105.7 ?
C23 N3 C24 110.7(7) ?
C74 C75 H75 118.8 ?
C74 C75 C76 122.4(7) ?
C76 C75 H75 118.8 ?
C12 C11 H11 118.9 ?
C12 C11 C10 122.3(7) ?
C10 C11 H11 118.9 ?
C98 C89 C90 117.7(7) ?
C88 C89 C98 117.9(7) ?
C88 C89 C90 124.3(8) ?
O6 C1 C2 124.1(8) ?
O6 C1 C6 116.8(7) ?
C2 C1 C6 119.1(7) ?
O4 C58 C67 113.8(7) ?
C59 C58 O4 126.2(7) ?
C59 C58 C67 120.0(7) ?
C43 C44 C45 123.8(7) ?
C48 C44 C43 118.5(7) ?
C48 C44 C45 117.7(7) ?
C83 C78 C79 119.2(7) ?
C83 C78 C77 120.2(7) ?
C77 C78 C79 120.6(7) ?
C9 C18 C13 119.5(7) ?
C17 C18 C9 121.9(8) ?
C17 C18 C13 118.5(8) ?
C44 C43 H43 119.1 ?
C42 C43 C44 121.8(7) ?
C42 C43 H43 119.1 ?
O7 C35 H35A 110.4 ?
O7 C35 H35B 110.4 ?
O7 C35 C36 106.8(7) ?
H35A C35 H35B 108.6 ?
C36 C35 H35A 110.4 ?
C36 C35 H35B 110.4 ?
C44 C45 H45 121.0 ?
C46 C45 C44 118.1(8) ?
C46 C45 H45 121.0 ?
C1 C2 H2A 119.1 ?
C3 C2 C1 121.8(9) ?
C3 C2 H2A 119.1 ?
C30 C29 C28 118.6(8) ?
C30 C29 C34 119.3(8) ?
C34 C29 C28 122.1(8) ?
C78 C79 H79 119.9 ?
C80 C79 C78 120.2(8) ?
C80 C79 H79 119.9 ?
C78 C83 C74 119.2(7) ?
C78 C83 C82 118.0(7) ?
C82 C83 C74 122.9(7) ?
O5 C7 H7A 110.3 ?
O5 C7 H7B 110.3 ?
O5 C7 C8 107.1(6) ?
H7A C7 H7B 108.6 ?
C8 C7 H7A 110.3 ?
C8 C7 H7B 110.3 ?
C92 C93 C94 121.8(7) ?
C95 C93 C92 117.6(7) ?
C95 C93 C94 120.6(8) ?
C75 C74 C83 118.9(7) ?
C75 C74 C73 119.0(7) ?
C83 C74 C73 122.1(7) ?
O1 C85 H85A 110.4 ?
O1 C85 H85B 110.4 ?
O1 C85 C84 106.7(6) ?
H85A C85 H85B 108.6 ?
C84 C85 H85A 110.4 ?
C84 C85 H85B 110.4 ?
C27 C26 H26 119.6 ?
C25 C26 C27 120.9(8) ?
C25 C26 H26 119.6 ?
N4 C49 C48 117.0(6) ?
N4 C49 C41 123.1(7) ?
C41 C49 C48 119.9(7) ?
N9 C86 H86 118.8 ?
N9 C86 C87 122.5(8) ?
C87 C86 H86 118.8 ?
N7 C70 H70A 109.9 ?
N7 C70 H70B 109.9 ?
N7 C70 C69 108.8(6) ?
H70A C70 H70B 108.3 ?
C69 C70 H70A 109.9 ?
C69 C70 H70B 109.9 ?
N8 C72 H72A 109.6 ?
N8 C72 H72B 109.6 ?
N8 C72 C71 110.3(7) ?
H72A C72 H72B 108.1 ?
C71 C72 H72A 109.6 ?
C71 C72 H72B 109.6 ?
N1 C19 H19A 107.8 ?
N1 C19 H19B 107.8 ?
H19A C19 H19B 107.1 ?
C12 C19 N1 118.2(6) ?
C12 C19 H19A 107.8 ?
C12 C19 H19B 107.8 ?
N10 C96 H96 118.9 ?
N10 C96 C95 122.3(7) ?
C95 C96 H96 118.9 ?
N4 C37 C38 123.1(8) ?
N4 C37 H37 118.5 ?
C38 C37 H37 118.5 ?
C86 C87 H87 120.5 ?
C88 C87 C86 118.9(8) ?
C88 C87 H87 120.5 ?
N6 C69 C70 109.0(6) ?
N6 C69 H69A 109.9 ?
N6 C69 H69B 109.9 ?
C70 C69 H69A 109.9 ?
C70 C69 H69B 109.9 ?
H69A C69 H69B 108.3 ?
C26 C25 C30 118.4(7) ?
C26 C25 C24 118.4(8) ?
C30 C25 C24 123.1(8) ?
N5 C48 C44 123.6(7) ?
N5 C48 C49 116.7(7) ?
C44 C48 C49 119.7(7) ?
C49 C41 C39 118.9(7) ?
C49 C41 C42 118.4(7) ?
C39 C41 C42 122.8(7) ?
C58 C67 C66 120.3(7) ?
C62 C67 C58 119.4(7) ?
C62 C67 C66 120.3(7) ?
N6 C68 C61 114.5(6) ?
N6 C68 H68A 108.6 ?
N6 C68 H68B 108.6 ?
C61 C68 H68A 108.6 ?
C61 C68 H68B 108.6 ?
H68A C68 H68B 107.6 ?
C75 C76 H76 120.0 ?
C77 C76 C75 119.9(7) ?
C77 C76 H76 120.0 ?
C11 C12 C19 119.3(7) ?
C11 C12 C13 118.7(7) ?
C13 C12 C19 121.7(7) ?
C93 C95 C96 121.1(7) ?
C93 C95 H95 119.5 ?
C96 C95 H95 119.5 ?
C38 C39 C41 117.0(7) ?
C38 C39 C40 121.1(8) ?
C41 C39 C40 121.9(7) ?
O5 C6 C1 115.4(6) ?
O5 C6 C5 125.4(8) ?
C5 C6 C1 119.2(8) ?
C58 C59 H59 119.6 ?
C58 C59 C60 120.8(8) ?
C60 C59 H59 119.6 ?
N5 C47 H47 117.9 ?
N5 C47 C46 124.3(8) ?
C46 C47 H47 117.9 ?
N7 C71 C72 105.9(6) ?
N7 C71 H71A 110.5 ?
N7 C71 H71B 110.5 ?
C72 C71 H71A 110.5 ?
C72 C71 H71B 110.5 ?
H71A C71 H71B 108.7 ?
O8 C8 C7 107.6(7) ?
O8 C8 H8A 110.2 ?
O8 C8 H8B 110.2 ?
C7 C8 H8A 110.2 ?
C7 C8 H8B 110.2 ?
H8A C8 H8B 108.5 ?
O1 C50 C51 124.0(8) ?
O1 C50 C55 116.1(8) ?
C55 C50 C51 119.9(7) ?
N1 C20 H20A 109.2 ?
N1 C20 H20B 109.2 ?
N1 C20 C21 111.9(7) ?
H20A C20 H20B 107.9 ?
C21 C20 H20A 109.2 ?
C21 C20 H20B 109.2 ?
O6 C36 C35 108.6(6) ?
O6 C36 H36A 110.0 ?
O6 C36 H36B 110.0 ?
C35 C36 H36A 110.0 ?
C35 C36 H36B 110.0 ?
H36A C36 H36B 108.3 ?
O8 C9 C18 113.9(7) ?
C10 C9 O8 125.4(8) ?
C10 C9 C18 120.6(8) ?
C83 C82 H82 118.6 ?
C81 C82 C83 122.7(8) ?
C81 C82 H82 118.6 ?
C2 C3 H3A 120.5 ?
C2 C3 C4 119.0(8) ?
C4 C3 H3A 120.5 ?
C61 C62 C63 122.6(8) ?
C67 C62 C61 120.2(7) ?
C67 C62 C63 117.1(8) ?
O2 C77 C78 114.7(6) ?
O2 C77 C76 125.9(7) ?
C76 C77 C78 119.4(7) ?
C50 C51 H51 120.6 ?
C52 C51 C50 118.8(8) ?
C52 C51 H51 120.6 ?
C12 C13 C18 119.0(7) ?
C14 C13 C18 117.4(7) ?
C14 C13 C12 123.6(7) ?
N2 C22 H22A 110.2 ?
N2 C22 H22B 110.2 ?
N2 C22 C23 107.6(8) ?
H22A C22 H22B 108.5 ?
C23 C22 H22A 110.2 ?
C23 C22 H22B 110.2 ?
C45 C46 H46 120.2 ?
C47 C46 C45 119.6(8) ?
C47 C46 H46 120.2 ?
C29 C30 C25 120.5(7) ?
C29 C30 C31 118.3(8) ?
C31 C30 C25 121.2(8) ?
C89 C88 H88 120.5 ?
C87 C88 C89 119.1(8) ?
C87 C88 H88 120.5 ?
C14 C15 H15 120.4 ?
C14 C15 C16 119.2(9) ?
C16 C15 H15 120.4 ?
C43 C42 C41 121.6(7) ?
C43 C42 H42 119.2 ?
C41 C42 H42 119.2 ?
O3 C56 H56A 109.8 ?
O3 C56 H56B 109.8 ?
O3 C56 C57 109.4(6) ?
H56A C56 H56B 108.2 ?
C57 C56 H56A 109.8 ?
C57 C56 H56B 109.8 ?
C93 C94 H94A 109.5 ?
C93 C94 H94B 109.5 ?
C93 C94 H94C 109.5 ?
H94A C94 H94B 109.5 ?
H94A C94 H94C 109.5 ?
H94B C94 H94C 109.5 ?
C11 C10 H10 120.2 ?
C9 C10 C11 119.5(8) ?
C9 C10 H10 120.2 ?
O4 C57 C56 106.0(8) ?
O4 C57 H57A 110.5 ?
O4 C57 H57B 110.5 ?
C56 C57 H57A 110.5 ?
C56 C57 H57B 110.5 ?
H57A C57 H57B 108.7 ?
C82 C81 H81 120.5 ?
C82 C81 C80 118.9(8) ?
C80 C81 H81 120.5 ?
C79 C80 C81 120.9(8) ?
C79 C80 H80 119.5 ?
C81 C80 H80 119.5 ?
C67 C66 H66 120.1 ?
C65 C66 C67 119.8(8) ?
C65 C66 H66 120.1 ?
F7 C101 S3 111.0(7) ?
F7 C101 F8 105.2(10) ?
F9 C101 S3 113.3(9) ?
F9 C101 F7 110.3(9) ?
F9 C101 F8 107.9(10) ?
F8 C101 S3 108.8(7) ?
C55 C54 H54 120.2 ?
C55 C54 C53 119.6(9) ?
C53 C54 H54 120.2 ?
O3 C55 C50 116.4(7) ?
O3 C55 C54 123.4(8) ?
C54 C55 C50 120.3(8) ?
C6 C5 H5 119.8 ?
C6 C5 C4 120.4(9) ?
C4 C5 H5 119.8 ?
C30 C31 H31 120.2 ?
C32 C31 C30 119.7(8) ?
C32 C31 H31 120.2 ?
C62 C63 H63 118.7 ?
C64 C63 C62 122.5(8) ?
C64 C63 H63 118.7 ?
N8 C73 H73A 108.0 ?
N8 C73 H73B 108.0 ?
C74 C73 N8 117.3(6) ?
C74 C73 H73A 108.0 ?
C74 C73 H73B 108.0 ?
H73A C73 H73B 107.2 ?
C18 C17 H17 119.2 ?
C16 C17 C18 121.6(9) ?
C16 C17 H17 119.2 ?
C3 C4 C5 120.6(8) ?
C3 C4 H4 119.7 ?
C5 C4 H4 119.7 ?
O2 C84 C85 108.1(6) ?
O2 C84 H84A 110.1 ?
O2 C84 H84B 110.1 ?
C85 C84 H84A 110.1 ?
C85 C84 H84B 110.1 ?
H84A C84 H84B 108.4 ?
C29 C34 H34 119.2 ?
C33 C34 C29 121.7(8) ?
C33 C34 H34 119.2 ?
N2 C21 C20 107.1(7) ?
N2 C21 H21A 110.3 ?
N2 C21 H21B 110.3 ?
C20 C21 H21A 110.3 ?
C20 C21 H21B 110.3 ?
H21A C21 H21B 108.6 ?
C61 C60 C59 120.8(8) ?
C61 C60 H60 119.6 ?
C59 C60 H60 119.6 ?
C66 C65 H65 119.5 ?
C66 C65 C64 121.0(9) ?
C64 C65 H65 119.5 ?
C51 C52 H52 119.7 ?
C53 C52 C51 120.6(9) ?
C53 C52 H52 119.7 ?
C54 C53 H53 119.6 ?
C52 C53 C54 120.8(8) ?
C52 C53 H53 119.6 ?
F11 C102 S2 109.2(7) ?
F12 C102 S2 111.2(7) ?
F12 C102 F11 108.3(8) ?
F12 C102 F10 110.0(8) ?
F10 C102 S2 110.6(6) ?
F10 C102 F11 107.4(8) ?
C13 C14 H14 118.3 ?
C15 C14 C13 123.4(9) ?
C15 C14 H14 118.3 ?
N3 C24 C25 116.6(7) ?
N3 C24 H24A 108.1 ?
N3 C24 H24B 108.1 ?
C25 C24 H24A 108.1 ?
C25 C24 H24B 108.1 ?
H24A C24 H24B 107.3 ?
C34 C33 H33 120.7 ?
C34 C33 C32 118.7(9) ?
C32 C33 H33 120.7 ?
N3 C23 C22 109.9(7) ?
N3 C23 H23A 109.7 ?
N3 C23 H23B 109.7 ?
C22 C23 H23A 109.7 ?
C22 C23 H23B 109.7 ?
H23A C23 H23B 108.2 ?
C63 C64 C65 119.2(8) ?
C63 C64 H64 120.4 ?
C65 C64 H64 120.4 ?
C15 C16 H16 120.1 ?
C17 C16 C15 119.9(9) ?
C17 C16 H16 120.1 ?
C31 C32 C33 122.4(9) ?
C31 C32 H32 118.8 ?
C33 C32 H32 118.8 ?
C39 C40 H40A 109.5 ?
C39 C40 H40B 109.5 ?
C39 C40 H40C 109.5 ?
H40A C40 H40B 109.5 ?
H40A C40 H40C 109.5 ?
H40B C40 H40C 109.5 ?
N11 C104 C103 177.1(13) ?
N12 C106 C105 178.9(17) ?
F2 C99 S1 112.7(9) ?
F2 C99 F3 111.0(10) ?
F3 C99 S1 105.8(9) ?
F1 C99 S1 109.1(9) ?
F1 C99 F2 106.7(11) ?
F1 C99 F3 111.6(10) ?
C104 C103 H10A 109.5 ?
C104 C103 H10B 109.5 ?
C104 C103 H10C 109.5 ?
H10A C103 H10B 109.5 ?
H10A C103 H10C 109.5 ?
H10B C103 H10C 109.5 ?
C106 C105 H10D 109.5 ?
C106 C105 H10E 109.5 ?
C106 C105 H10F 109.5 ?
H10D C105 H10E 109.5 ?
H10D C105 H10F 109.5 ?
H10E C105 H10F 109.5 ?
F4 C1A F5 110.7(17) ?
F4 C1A S6 87.4(12) ?
F5 C1A S6 108.6(13) ?
F6 C1A F4 108.5(17) ?
F6 C1A F5 112.3(18) ?
F6 C1A S6 126.1(16) ?
O18 S6 C1A 106.8(14) ?
O18 S6 O1A 114.3(13) ?
O19 S6 C1A 104.6(8) ?
O19 S6 O18 115.7(13) ?
O19 S6 O1A 116.7(10) ?
O1A S6 C1A 95.6(9) ?
O18A S6A C1B 101.4(13) ?
O18A S6A O19A 115.3(14) ?
O18A S6A O1B 111.7(14) ?
O19A S6A C1B 109.4(10) ?
O19A S6A O1B 113.3(11) ?
O1B S6A C1B 104.5(9) ?
F4A C1B S6A 122.0(11) ?
F5A C1B S6A 126.5(13) ?
F5A C1B F4A 103.4(15) ?
F5A C1B F6A 103.4(15) ?
F6A C1B S6A 95.8(12) ?
F6A C1B F4A 99.8(14) ?

loop_
_geom_bond_atom_site_label_1
_geom_bond_atom_site_label_2
_geom_bond_distance
_geom_bond_publ_flag
Cu1 N10 1.980(6) y
Cu1 N9 2.125(7) y
Cu1 N8 2.170(6) y
Cu1 N6 2.133(6) y
Cu1 N7 1.993(6) y
Cu2 N1 2.131(7) y
Cu2 N2 1.996(7) y
Cu2 N4 1.972(6) y
Cu2 N5 2.144(7) y
Cu2 N3 2.135(6) y
S2 O12 1.445(7) ?
S2 O13 1.433(6) ?
S2 O14 1.441(6) ?
S2 C102 1.841(11) ?
S3 O15 1.428(6) ?
S3 O17 1.406(8) ?
S3 O16 1.423(8) ?
S3 C101 1.815(10) ?
S1 O9 1.423(9) ?
S1 O11 1.480(8) ?
S1 O10 1.468(10) ?
S1 C99 1.781(12) ?
O1 C85 1.447(10) ?
O1 C50 1.351(9) ?
O2 C77 1.357(9) ?
O2 C84 1.455(9) ?
O5 C7 1.450(10) ?
O5 C6 1.359(10) ?
N10 C97 1.360(9) ?
N10 C96 1.332(10) ?
O7 C28 1.377(9) ?
O7 C35 1.429(9) ?
F11 C102 1.348(11) ?
O6 C1 1.370(9) ?
O6 C36 1.419(9) ?
F12 C102 1.317(11) ?
N9 C98 1.330(9) ?
N9 C86 1.331(10) ?
O8 C8 1.452(10) ?
O8 C9 1.363(9) ?
N1 H1 1.0000 ?
N1 C19 1.502(10) ?
N1 C20 1.480(10) ?
O3 C56 1.428(11) ?
O3 C55 1.382(10) ?
N8 H8 1.0000 ?
N8 C72 1.495(9) ?
N8 C73 1.511(10) ?
F10 C102 1.319(10) ?
F7 C101 1.326(11) ?
O4 C58 1.377(9) ?
O4 C57 1.446(10) ?
F2 C99 1.346(14) ?
N2 H2 1.0000 ?
N2 C22 1.495(10) ?
N2 C21 1.475(11) ?
N6 H6 1.0000 ?
N6 C69 1.492(10) ?
N6 C68 1.487(10) ?
C98 C97 1.434(11) ?
C98 C89 1.418(11) ?
N7 H7 1.0000 ?
N7 C70 1.507(10) ?
N7 C71 1.465(10) ?
C97 C92 1.409(10) ?
C28 C27 1.360(11) ?
C28 C29 1.432(11) ?
C92 C91 1.454(10) ?
C92 C93 1.395(11) ?
C91 H91 0.9500 ?
C91 C90 1.355(11) ?
N4 C49 1.375(9) ?
N4 C37 1.324(10) ?
N5 C48 1.367(10) ?
N5 C47 1.345(11) ?
C38 H38 0.9500 ?
C38 C37 1.400(11) ?
C38 C39 1.373(11) ?
C90 H90 0.9500 ?
C90 C89 1.439(11) ?
C27 H27 0.9500 ?
C27 C26 1.412(11) ?
C61 C68 1.499(11) ?
C61 C62 1.422(11) ?
C61 C60 1.394(11) ?
N3 H3 1.0000 ?
N3 C24 1.505(11) ?
N3 C23 1.473(11) ?
C75 H75 0.9500 ?
C75 C74 1.365(11) ?
C75 C76 1.406(10) ?
C11 H11 0.9500 ?
C11 C12 1.374(11) ?
C11 C10 1.426(11) ?
C89 C88 1.394(12) ?
C1 C2 1.385(11) ?
C1 C6 1.400(12) ?
F9 C101 1.278(12) ?
C58 C67 1.414(11) ?
C58 C59 1.363(12) ?
C44 C43 1.419(11) ?
C44 C45 1.427(11) ?
C44 C48 1.400(11) ?
C78 C79 1.434(11) ?
C78 C83 1.409(10) ?
C78 C77 1.427(11) ?
C18 C9 1.421(12) ?
C18 C13 1.437(11) ?
C18 C17 1.411(12) ?
C43 H43 0.9500 ?
C43 C42 1.334(12) ?
C35 H35A 0.9900 ?
C35 H35B 0.9900 ?
C35 C36 1.510(10) ?
C45 H45 0.9500 ?
C45 C46 1.389(13) ?
C2 H2A 0.9500 ?
C2 C3 1.368(11) ?
F3 C99 1.415(17) ?
C29 C30 1.404(11) ?
C29 C34 1.408(12) ?
C79 H79 0.9500 ?
C79 C80 1.369(11) ?
F8 C101 1.343(14) ?
C83 C74 1.437(11) ?
C83 C82 1.411(12) ?
C7 H7A 0.9900 ?
C7 H7B 0.9900 ?
C7 C8 1.490(12) ?
C93 C95 1.367(11) ?
C93 C94 1.521(11) ?
C74 C73 1.492(10) ?
C85 H85A 0.9900 ?
C85 H85B 0.9900 ?
C85 C84 1.497(10) ?
C26 H26 0.9500 ?
C26 C25 1.390(12) ?
C49 C48 1.448(11) ?
C49 C41 1.388(10) ?
C86 H86 0.9500 ?
C86 C87 1.403(12) ?
C70 H70A 0.9900 ?
C70 H70B 0.9900 ?
C70 C69 1.517(11) ?
C72 H72A 0.9900 ?
C72 H72B 0.9900 ?
C72 C71 1.524(12) ?
C19 H19A 0.9900 ?
C19 H19B 0.9900 ?
C19 C12 1.488(10) ?
C96 H96 0.9500 ?
C96 C95 1.385(10) ?
C37 H37 0.9500 ?
C87 H87 0.9500 ?
C87 C88 1.383(12) ?
C69 H69A 0.9900 ?
C69 H69B 0.9900 ?
C25 C30 1.435(13) ?
C25 C24 1.513(11) ?
C41 C39 1.422(11) ?
C41 C42 1.434(11) ?
C67 C62 1.413(11) ?
C67 C66 1.428(12) ?
C68 H68A 0.9900 ?
C68 H68B 0.9900 ?
C76 H76 0.9500 ?
C76 C77 1.380(11) ?
C12 C13 1.426(11) ?
C95 H95 0.9500 ?
C39 C40 1.469(11) ?
C6 C5 1.378(11) ?
C59 H59 0.9500 ?
C59 C60 1.411(11) ?
C47 H47 0.9500 ?
C47 C46 1.378(13) ?
F1 C99 1.331(13) ?
C71 H71A 0.9900 ?
C71 H71B 0.9900 ?
C8 H8A 0.9900 ?
C8 H8B 0.9900 ?
C50 C51 1.418(12) ?
C50 C55 1.397(12) ?
C20 H20A 0.9900 ?
C20 H20B 0.9900 ?
C20 C21 1.493(12) ?
C36 H36A 0.9900 ?
C36 H36B 0.9900 ?
C9 C10 1.356(12) ?
C82 H82 0.9500 ?
C82 C81 1.368(13) ?
C3 H3A 0.9500 ?
C3 C4 1.375(13) ?
C62 C63 1.436(11) ?
C51 H51 0.9500 ?
C51 C52 1.400(11) ?
C13 C14 1.402(11) ?
C22 H22A 0.9900 ?
C22 H22B 0.9900 ?
C22 C23 1.507(14) ?
C46 H46 0.9500 ?
C30 C31 1.434(12) ?
C88 H88 0.9500 ?
C15 H15 0.9500 ?
C15 C14 1.362(12) ?
C15 C16 1.406(13) ?
C42 H42 0.9500 ?
C56 H56A 0.9900 ?
C56 H56B 0.9900 ?
C56 C57 1.502(14) ?
C94 H94A 0.9800 ?
C94 H94B 0.9800 ?
C94 H94C 0.9800 ?
C10 H10 0.9500 ?
C57 H57A 0.9900 ?
C57 H57B 0.9900 ?
C81 H81 0.9500 ?
C81 C80 1.404(11) ?
C80 H80 0.9500 ?
C66 H66 0.9500 ?
C66 C65 1.358(12) ?
C54 H54 0.9500 ?
C54 C55 1.391(11) ?
C54 C53 1.396(14) ?
C5 H5 0.9500 ?
C5 C4 1.391(12) ?
C31 H31 0.9500 ?
C31 C32 1.349(14) ?
C63 H63 0.9500 ?
C63 C64 1.344(12) ?
C73 H73A 0.9900 ?
C73 H73B 0.9900 ?
C17 H17 0.9500 ?
C17 C16 1.377(13) ?
C4 H4 0.9500 ?
C84 H84A 0.9900 ?
C84 H84B 0.9900 ?
C34 H34 0.9500 ?
C34 C33 1.357(12) ?
C21 H21A 0.9900 ?
C21 H21B 0.9900 ?
C60 H60 0.9500 ?
C65 H65 0.9500 ?
C65 C64 1.434(13) ?
C52 H52 0.9500 ?
C52 C53 1.376(14) ?
C53 H53 0.9500 ?
C14 H14 0.9500 ?
C24 H24A 0.9900 ?
C24 H24B 0.9900 ?
C33 H33 0.9500 ?
C33 C32 1.400(13) ?
C23 H23A 0.9900 ?
C23 H23B 0.9900 ?
N11 C104 1.106(14) ?
C64 H64 0.9500 ?
C16 H16 0.9500 ?
C32 H32 0.9500 ?
C40 H40A 0.9800 ?
C40 H40B 0.9800 ?
C40 H40C 0.9800 ?
C104 C103 1.456(16) ?
C106 N12 1.146(17) ?
C106 C105 1.449(19) ?
C103 H10A 0.9800 ?
C103 H10B 0.9800 ?
C103 H10C 0.9800 ?
C105 H10D 0.9800 ?
C105 H10E 0.9800 ?
C105 H10F 0.9800 ?
C1A F4 1.322(17) ?
C1A F5 1.336(17) ?
C1A F6 1.290(17) ?
C1A S6 1.81(2) ?
S6 O18 1.429(16) ?
S6 O19 1.425(13) ?
S6 O1A 1.455(12) ?
S6A C1B 1.805(17) ?
S6A O18A 1.426(17) ?
S6A O19A 1.446(13) ?
S6A O1B 1.475(16) ?
C1B F4A 1.362(16) ?
C1B F5A 1.332(16) ?
C1B F6A 1.340(17) ?
S4 C100 1.82(5) ?

loop_
_geom_hbond_atom_site_label_D
_geom_hbond_atom_site_label_H
_geom_hbond_atom_site_label_A
_geom_hbond_distance_DH
_geom_hbond_distance_HA
_geom_hbond_distance_DA
_geom_hbond_angle_DHA
_geom_hbond_publ_flag
N7 H7 O14 1.00 1.92 2.886(9) 161.6 yes

loop_
_geom_torsion_atom_site_label_1
_geom_torsion_atom_site_label_2
_geom_torsion_atom_site_label_3
_geom_torsion_atom_site_label_4
_geom_torsion
Cu1 N10 C97 C98 -1.4(8)
Cu1 N10 C97 C92 -179.9(5)
Cu1 N10 C96 C95 178.0(5)
Cu1 N9 C98 C97 1.2(8)
Cu1 N9 C98 C89 -179.0(6)
Cu1 N9 C86 C87 179.1(6)
Cu1 N8 C72 C71 29.3(8)
Cu1 N8 C73 C74 -42.2(10)
Cu1 N6 C69 C70 41.4(7)
Cu1 N6 C68 C61 61.4(8)
Cu1 N7 C70 C69 37.4(8)
Cu1 N7 C71 C72 54.3(7)
Cu2 N1 C19 C12 -46.2(10)
Cu2 N1 C20 C21 22.2(9)
Cu2 N2 C22 C23 42.4(8)
Cu2 N2 C21 C20 51.8(8)
Cu2 N4 C49 C48 -1.2(8)
Cu2 N4 C49 C41 179.7(5)
Cu2 N4 C37 C38 178.5(5)
Cu2 N5 C48 C44 -177.2(6)
Cu2 N5 C48 C49 4.1(8)
Cu2 N5 C47 C46 176.6(7)
Cu2 N3 C24 C25 56.5(10)
Cu2 N3 C23 C22 38.1(9)
O1 C85 C84 O2 75.1(7)
O1 C50 C51 C52 178.1(7)
O1 C50 C55 O3 2.0(11)
O1 C50 C55 C54 -178.9(7)
O5 C7 C8 O8 78.5(9)
O5 C6 C5 C4 178.6(8)
N10 C97 C92 C91 -179.6(6)
N10 C97 C92 C93 1.8(10)
N10 C96 C95 C93 1.5(11)
O7 C28 C27 C26 -172.7(7)
O7 C28 C29 C30 175.9(6)
O7 C28 C29 C34 -5.1(10)
O7 C35 C36 O6 -79.4(8)
O6 C1 C2 C3 178.5(7)
O6 C1 C6 O5 2.6(10)
O6 C1 C6 C5 -177.6(7)
O12 S2 C102 F11 -175.3(6)
O12 S2 C102 F12 65.2(7)
O12 S2 C102 F10 -57.3(8)
N9 C98 C97 N10 0.1(9)
N9 C98 C97 C92 178.5(6)
N9 C98 C89 C90 -179.6(7)
N9 C98 C89 C88 -2.1(11)
N9 C86 C87 C88 2.5(14)
O8 C9 C10 C11 173.4(7)
O13 S2 C102 F11 65.0(7)
O13 S2 C102 F12 -54.4(8)
O13 S2 C102 F10 -176.9(7)
N1 C19 C12 C11 112.3(8)
N1 C19 C12 C13 -74.2(10)
N1 C20 C21 N2 -49.2(10)
O3 C56 C57 O4 -78.4(9)
N8 C72 C71 N7 -56.4(9)
O15 S3 C101 F7 -177.9(8)
O15 S3 C101 F9 57.4(10)
O15 S3 C101 F8 -62.6(8)
O14 S2 C102 F11 -56.1(7)
O14 S2 C102 F12 -175.5(6)
O14 S2 C102 F10 62.0(8)
O4 C58 C67 C62 175.6(6)
O4 C58 C67 C66 -4.1(10)
O4 C58 C59 C60 -173.3(7)
N2 C22 C23 N3 -54.5(10)
C98 N9 C86 C87 -2.7(12)
C98 C97 C92 C91 2.0(10)
C98 C97 C92 C93 -176.6(6)
C98 C89 C88 C87 1.8(13)
N7 C70 C69 N6 -53.6(8)
C97 N10 C96 C95 0.1(10)
C97 C98 C89 C90 0.3(10)
C97 C98 C89 C88 177.8(7)
C97 C92 C91 C90 -1.6(11)
C97 C92 C93 C95 -0.2(10)
C97 C92 C93 C94 179.2(7)
C28 O7 C35 C36 167.1(6)
C28 C27 C26 C25 -3.3(11)
C28 C29 C30 C25 -2.8(11)
C28 C29 C30 C31 177.9(7)
C28 C29 C34 C33 -179.5(8)
C92 C91 C90 C89 0.7(12)
C92 C93 C95 C96 -1.3(11)
O9 S1 C99 F2 179.5(9)
O9 S1 C99 F3 -59.0(8)
O9 S1 C99 F1 61.2(12)
C91 C92 C93 C95 -178.7(7)
C91 C92 C93 C94 0.8(11)
C91 C90 C89 C98 0.0(12)
C91 C90 C89 C88 -177.3(8)
O11 S1 C99 F2 -63.6(11)
O11 S1 C99 F3 57.9(8)
O11 S1 C99 F1 178.1(10)
N4 C49 C48 N5 -2.2(9)
N4 C49 C48 C44 179.1(7)
N4 C49 C41 C39 1.0(11)
N4 C49 C41 C42 -178.3(6)
N5 C47 C46 C45 -2.2(14)
C90 C89 C88 C87 179.1(8)
C27 C28 C29 C30 -3.2(11)
C27 C28 C29 C34 175.9(7)
C27 C26 C25 C30 -2.6(11)
C27 C26 C25 C24 -179.4(7)
C61 C62 C63 C64 -178.3(7)
C75 C74 C73 N8 112.8(8)
C75 C76 C77 O2 175.6(7)
C75 C76 C77 C78 -3.1(11)
C11 C12 C13 C18 -5.1(10)
C11 C12 C13 C14 176.4(7)
C89 C98 C97 N10 -179.8(6)
C89 C98 C97 C92 -1.3(10)
C1 O6 C36 C35 -175.1(6)
C1 C2 C3 C4 -0.7(13)
C1 C6 C5 C4 -1.2(12)
C58 O4 C57 C56 169.3(6)
C58 C67 C62 C61 -2.7(11)
C58 C67 C62 C63 178.3(7)
C58 C67 C66 C65 -178.6(8)
C58 C59 C60 C61 -1.8(11)
C44 C43 C42 C41 -1.1(12)
C44 C45 C46 C47 4.8(13)
C78 C79 C80 C81 -1.8(12)
C78 C83 C74 C75 -1.1(10)
C78 C83 C74 C73 -178.0(7)
C78 C83 C82 C81 -0.6(12)
C18 C9 C10 C11 -4.3(11)
C18 C13 C14 C15 -1.3(12)
C18 C17 C16 C15 -0.5(14)
C43 C44 C45 C46 176.6(8)
C43 C44 C48 N5 -179.2(7)
C43 C44 C48 C49 -0.5(11)
C35 O7 C28 C27 -5.9(11)
C35 O7 C28 C29 175.1(6)
C45 C44 C43 C42 -179.2(8)
C45 C44 C48 N5 2.0(11)
C45 C44 C48 C49 -179.4(7)
C2 C1 C6 O5 -178.5(7)
C2 C1 C6 C5 1.3(12)
C2 C3 C4 C5 0.8(13)
C29 C28 C27 C26 6.2(11)
C29 C30 C31 C32 1.7(12)
C29 C34 C33 C32 1.4(13)
C79 C78 C83 C74 -178.2(7)
C79 C78 C83 C82 2.0(10)
C79 C78 C77 O2 1.5(10)
C79 C78 C77 C76 -179.7(7)
C83 C78 C79 C80 -0.8(11)
C83 C78 C77 O2 -176.3(6)
C83 C78 C77 C76 2.5(11)
C83 C74 C73 N8 -70.3(10)
C83 C82 C81 C80 -2.0(13)
C7 O5 C6 C1 179.6(7)
C7 O5 C6 C5 -0.1(12)
C93 C92 C91 C90 176.8(7)
C74 C75 C76 C77 1.6(11)
C74 C83 C82 C81 179.6(8)
C85 O1 C50 C51 7.7(11)
C85 O1 C50 C55 -174.4(7)
C26 C25 C30 C29 5.6(11)
C26 C25 C30 C31 -175.1(7)
C26 C25 C24 N3 -118.8(9)
C49 N4 C37 C38 -1.7(10)
C49 C41 C39 C38 0.0(10)
C49 C41 C39 C40 179.3(7)
C49 C41 C42 C43 -1.2(11)
C86 N9 C98 C97 -177.4(7)
C86 N9 C98 C89 2.5(11)
C86 C87 C88 C89 -2.0(14)
C70 N7 C71 C72 174.1(7)
C72 N8 C73 C74 -169.3(7)
C19 N1 C20 C21 157.8(8)
C19 C12 C13 C18 -178.6(7)
C19 C12 C13 C14 2.9(11)
C96 N10 C97 C98 176.7(6)
C96 N10 C97 C92 -1.8(10)
C37 N4 C49 C48 179.0(6)
C37 N4 C49 C41 -0.1(10)
C37 C38 C39 C41 -1.7(11)
C37 C38 C39 C40 178.9(7)
C69 N6 C68 C61 -176.7(7)
C25 C30 C31 C32 -177.5(8)
C48 N5 C47 C46 -0.6(12)
C48 C44 C43 C42 2.0(12)
C48 C44 C45 C46 -4.6(12)
C48 C49 C41 C39 -178.1(6)
C48 C49 C41 C42 2.6(10)
C41 C49 C48 N5 177.0(6)
C41 C49 C48 C44 -1.8(10)
C67 C58 C59 C60 6.0(11)
C67 C62 C63 C64 0.7(12)
C67 C66 C65 C64 0.0(13)
C68 N6 C69 C70 -89.3(8)
C68 C61 C62 C67 -176.8(7)
C68 C61 C62 C63 2.1(11)
C68 C61 C60 C59 178.9(7)
C76 C75 C74 C83 0.6(11)
C76 C75 C74 C73 177.5(7)
O17 S3 C101 F7 60.3(10)
O17 S3 C101 F9 -64.5(10)
O17 S3 C101 F8 175.6(8)
C12 C11 C10 C9 1.8(11)
C12 C13 C14 C15 177.1(8)
C39 C38 C37 N4 2.7(11)
C39 C41 C42 C43 179.6(7)
C6 O5 C7 C8 -179.6(7)
C6 C1 C2 C3 -0.4(12)
C6 C5 C4 C3 0.1(13)
C59 C58 C67 C62 -3.8(11)
C59 C58 C67 C66 176.5(7)
C47 N5 C48 C44 0.6(11)
C47 N5 C48 C49 -178.0(7)
C71 N7 C70 C69 -80.8(8)
C8 O8 C9 C18 -177.1(7)
C8 O8 C9 C10 5.1(11)
C50 O1 C85 C84 -179.9(6)
C50 C51 C52 C53 0.6(13)
C20 N1 C19 C12 -172.3(7)
C36 O6 C1 C2 -7.0(11)
C36 O6 C1 C6 171.9(7)
C9 O8 C8 C7 -168.8(6)
C9 C18 C13 C12 2.7(11)
C9 C18 C13 C14 -178.8(7)
C9 C18 C17 C16 179.6(8)
C82 C83 C74 C75 178.6(7)
C82 C83 C74 C73 1.7(11)
C82 C81 C80 C79 3.2(13)
C62 C61 C68 N6 65.6(10)
C62 C61 C60 C59 -4.6(11)
C62 C67 C66 C65 1.6(12)
C62 C63 C64 C65 0.9(13)
C77 O2 C84 C85 -166.7(6)
C77 C78 C79 C80 -178.7(8)
C77 C78 C83 C74 -0.3(10)
C77 C78 C83 C82 179.9(7)
O16 S3 C101 F7 -60.7(10)
O16 S3 C101 F9 174.6(9)
O16 S3 C101 F8 54.6(9)
C51 C50 C55 O3 180.0(7)
C51 C50 C55 C54 -0.9(12)
C51 C52 C53 C54 -0.8(14)
C13 C18 C9 O8 -175.9(6)
C13 C18 C9 C10 2.1(11)
C13 C18 C17 C16 1.3(12)
C22 N2 C21 C20 173.1(8)
C30 C29 C34 C33 -0.4(12)
C30 C25 C24 N3 64.6(10)
C30 C31 C32 C33 -0.7(14)
C42 C41 C39 C38 179.2(7)
C42 C41 C39 C40 -1.4(12)
C56 O3 C55 C50 168.6(8)
C56 O3 C55 C54 -10.6(12)
C94 C93 C95 C96 179.2(7)
C10 C11 C12 C19 176.6(7)
C10 C11 C12 C13 3.0(11)
C57 O4 C58 C67 178.1(7)
C57 O4 C58 C59 -2.6(11)
C66 C67 C62 C61 177.1(7)
C66 C67 C62 C63 -2.0(11)
C66 C65 C64 C63 -1.2(14)
C55 O3 C56 C57 -177.5(7)
C55 C50 C51 C52 0.3(12)
C55 C54 C53 C52 0.1(13)
C73 N8 C72 C71 169.8(7)
C17 C18 C9 O8 5.8(10)
C17 C18 C9 C10 -176.2(7)
C17 C18 C13 C12 -179.0(7)
C17 C18 C13 C14 -0.4(11)
C84 O2 C77 C78 -178.3(6)
C84 O2 C77 C76 3.1(10)
C34 C29 C30 C25 178.1(7)
C34 C29 C30 C31 -1.1(11)
C34 C33 C32 C31 -0.9(15)
C21 N2 C22 C23 -77.8(9)
C60 C61 C68 N6 -118.0(8)
C60 C61 C62 C67 6.7(11)
C60 C61 C62 C63 -174.3(7)
C53 C54 C55 O3 179.8(8)
C53 C54 C55 C50 0.7(12)
C14 C15 C16 C17 -1.2(14)
C24 N3 C23 C22 -96.3(9)
C24 C25 C30 C29 -177.8(7)
C24 C25 C30 C31 1.5(11)
C23 N3 C24 C25 -178.3(8)
C16 C15 C14 C13 2.2(14)
O10 S1 C99 F2 53.6(11)
O10 S1 C99 F3 175.1(8)
O10 S1 C99 F1 -64.7(11)
F4 C1A S6 O18 -108.8(17)
F4 C1A S6 O19 14.2(14)
F4 C1A S6 O1A 133.7(13)
F5 C1A S6 O18 140.2(17)
F5 C1A S6 O19 -96.8(14)
F5 C1A S6 O1A 22.7(14)
F6 C1A S6 O18 2(2)
F6 C1A S6 O19 125.3(18)
F6 C1A S6 O1A -115.2(19)
O18A S6A C1B F4A -11(2)
O18A S6A C1B F5A -154.0(19)
O18A S6A C1B F6A 94.6(17)
O19A S6A C1B F4A 111.4(17)
O19A S6A C1B F5A -32(2)
O19A S6A C1B F6A -143.2(13)
O1B S6A C1B F4A -127.0(16)
O1B S6A C1B F5A 89.8(17)
O1B S6A C1B F6A -21.6(13)

loop_
_smtbx_masks_void_nr
_smtbx_masks_void_average_x
_smtbx_masks_void_average_y
_smtbx_masks_void_average_z
_smtbx_masks_void_volume
_smtbx_masks_void_count_electrons
_smtbx_masks_void_content
1 0.293 0.565 0.820 173.7 42.9 '2 MeCN'
2 0.707 0.065 0.180 173.7 42.8 '2 MeCN'

loop_
_twin_individual_id
_twin_individual_mass_fraction_refined
1 0.526(17)
2 0.474(17)
